data_4102966
loop_
_publ_author_name
'Junko Nagatsuka'
'Sachie Sugitani'
'Masahiro Kako'
'Tsukasa Nakahodo'
'Naomi Mizorogi'
'Midori O. Ishitsuka'
'Yutaka Maeda'
'Takahiro Tsuchiya'
'Takeshi Akasaka'
'Xingfa Gao'
'Shigeru Nagase'

_publ_contact_author_address
;Center for Tsukuba Advanced Research Alliance
University of Tsukuba
Tsukuba, Ibaraki 305-8577, Japan
;
_publ_contact_author_email akasaka@tara.tsukuba.ac.jp
_publ_contact_author_fax +81-298-53-6409
_publ_contact_author_name 'Takeshi AKASAKA'
_publ_contact_author_phone +81-298-53-6409
_publ_section_title
;
 Photochemical Addition of C60 with Siliranes: Synthesis and
 Characterization of Carbosilylated and Hydrosilylated C60 Derivatives
;
_journal_name_full 'Journal of the American Chemical Society'
_journal_page_first 12106
_journal_page_last 12120
_journal_paper_doi 10.1021/ja1049719
_journal_volume 132
_journal_year 2010
_chemical_formula_moiety 'C106 H58 Si '
_chemical_formula_sum 'C106 H58 Si'
_chemical_formula_weight 1359.71
_space_group_IT_number 14
_symmetry_cell_setting monoclinic
_symmetry_Int_Tables_number 14
_symmetry_space_group_name_Hall '-P 2yn'
_symmetry_space_group_name_H-M 'P 1 21/n 1'
_cell_angle_alpha 90.0000
_cell_angle_beta 90.091(8)
_cell_angle_gamma 90.0000
_cell_formula_units_Z 4
_cell_length_a 19.694(4)
_cell_length_b 13.366(2)
_cell_length_c 24.195(4)
_cell_measurement_reflns_used 52224
_cell_measurement_temperature 100.1
_cell_measurement_theta_max 27.5
_cell_measurement_theta_min 3.0
_cell_volume 6368.8(19)
_computing_cell_refinement PROCESS-AUTO
_computing_data_collection PROCESS-AUTO
_computing_data_reduction CrystalStructure
_computing_publication_material 'CrystalStructure 3.8'
_computing_structure_refinement SHELXL
_computing_structure_solution SIR97
_diffrn_ambient_temperature 100.1
_diffrn_detector_area_resol_mean 10.00
_diffrn_measured_fraction_theta_full 0.995
_diffrn_measured_fraction_theta_max 0.995
_diffrn_measurement_device_type 'Rigaku RAXIS-RAPID'
_diffrn_measurement_method \w
_diffrn_radiation_type 'Mo K\a'
_diffrn_radiation_wavelength 0.71075
_diffrn_reflns_av_R_equivalents 0.023
_diffrn_reflns_limit_h_max 25
_diffrn_reflns_limit_h_min -25
_diffrn_reflns_limit_k_max 17
_diffrn_reflns_limit_k_min -17
_diffrn_reflns_limit_l_max 31
_diffrn_reflns_limit_l_min -31
_diffrn_reflns_number 61116
_diffrn_reflns_theta_full 27.49
_diffrn_reflns_theta_max 27.49
_exptl_absorpt_coefficient_mu 0.098
_exptl_absorpt_correction_T_max 0.961
_exptl_absorpt_correction_T_min 0.838
_exptl_absorpt_correction_type multi-scan
_exptl_absorpt_process_details
;
    Higashi, T. (1995). Program for Absorption Correction.
    Rigaku Corporation, Tokyo, Japan.
;
_exptl_crystal_colour black
_exptl_crystal_density_diffrn 1.418
_exptl_crystal_density_method 'not measured'
_exptl_crystal_description block
_exptl_crystal_F_000 2832.00
_exptl_crystal_size_max 0.74
_exptl_crystal_size_mid 0.40
_exptl_crystal_size_min 0.40
_refine_diff_density_max 2.14
_refine_diff_density_min -0.83
_refine_ls_extinction_method none
_refine_ls_goodness_of_fit_ref 1.030
_refine_ls_hydrogen_treatment refall
_refine_ls_number_parameters 965
_refine_ls_number_reflns 14522
_refine_ls_R_factor_gt 0.0665
_refine_ls_shift/su_max 0.0000
_refine_ls_structure_factor_coef Fsqd
_refine_ls_weighting_details 'w = 1/[\s^2^(Fo^2^)+(0.1026P)^2^+9.3504P] where P=(Fo^2^+2Fc^2^)/3'
_refine_ls_weighting_scheme calc
_refine_ls_wR_factor_ref 0.1833
_reflns_number_gt 12708
_reflns_number_total 14522
_reflns_threshold_expression F^2^>2.0\s(F^2^)
_cod_data_source_file ja1049719_si_004.cif
_cod_data_source_block '_Compound_4b'
_cod_original_cell_volume 6369.0(18)
_cod_original_formula_sum 'C106 H58 Si '
_cod_database_code 4102966

loop_
_symmetry_equiv_pos_site_id
_symmetry_equiv_pos_as_xyz
1 +X,+Y,+Z
2 1/2-X,1/2+Y,1/2-Z
3 -X,-Y,-Z
4 1/2+X,1/2-Y,1/2+Z

loop_
_atom_site_label
_atom_site_type_symbol
_atom_site_fract_x
_atom_site_fract_y
_atom_site_fract_z
_atom_site_U_iso_or_equiv
_atom_site_adp_type
_atom_site_occupancy
_atom_site_symmetry_multiplicity
_atom_site_calc_flag
_atom_site_refinement_flags
Si(1) Si 0.56447(3) 0.24935(4) 0.27070(2) 0.01190(12) Uani 1.00 1 d .
C(1) C 0.54133(9) 0.39261(14) 0.28325(8) 0.0123(3) Uani 1.00 1 d .
C(2) C 0.56813(9) 0.49237(14) 0.25966(8) 0.0133(3) Uani 1.00 1 d .
C(3) C 0.52902(10) 0.52033(15) 0.21142(8) 0.0148(3) Uani 1.00 1 d .
C(4) C 0.47245(10) 0.45292(14) 0.20614(8) 0.0135(3) Uani 1.00 1 d .
C(5) C 0.47435(9) 0.38526(13) 0.25169(8) 0.0117(3) Uani 1.00 1 d .
C(6) C 0.41615(9) 0.35324(14) 0.27594(8) 0.0121(3) Uani 1.00 1 d .
C(7) C 0.41280(9) 0.32058(14) 0.33590(7) 0.0116(3) Uani 1.00 1 d .
C(8) C 0.46831(9) 0.37220(14) 0.36784(8) 0.0127(3) Uani 1.00 1 d .
C(9) C 0.52641(9) 0.40492(14) 0.34350(8) 0.0122(3) Uani 1.00 1 d .
C(10) C 0.55609(9) 0.48387(15) 0.37737(8) 0.0135(3) Uani 1.00 1 d .
C(11) C 0.58848(9) 0.56393(15) 0.35344(8) 0.0149(3) Uani 1.00 1 d .
C(12) C 0.59287(9) 0.56872(15) 0.29261(8) 0.0151(3) Uani 1.00 1 d .
C(13) C 0.58303(10) 0.67270(15) 0.27772(9) 0.0165(3) Uani 1.00 1 d .
C(14) C 0.54780(10) 0.69838(15) 0.22986(8) 0.0173(3) Uani 1.00 1 d .
C(15) C 0.51991(10) 0.62051(15) 0.19608(8) 0.0163(3) Uani 1.00 1 d .
C(16) C 0.45443(11) 0.65440(16) 0.17512(8) 0.0178(3) Uani 1.00 1 d .
C(17) C 0.40082(11) 0.58776(15) 0.16969(8) 0.0169(3) Uani 1.00 1 d .
C(18) C 0.40988(10) 0.48401(15) 0.18514(8) 0.0153(3) Uani 1.00 1 d .
C(19) C 0.34816(10) 0.44960(15) 0.21040(8) 0.0153(3) Uani 1.00 1 d .
C(20) C 0.35190(9) 0.38595(14) 0.25600(8) 0.0136(3) Uani 1.00 1 d .
C(21) C 0.30732(9) 0.39737(14) 0.30298(8) 0.0137(3) Uani 1.00 1 d .
C(22) C 0.34370(9) 0.36707(14) 0.35233(8) 0.0137(3) Uani 1.00 1 d .
C(23) C 0.33500(9) 0.42488(15) 0.39902(8) 0.0147(3) Uani 1.00 1 d .
C(24) C 0.39256(10) 0.45397(15) 0.43455(8) 0.0148(3) Uani 1.00 1 d .
C(25) C 0.45724(10) 0.42840(14) 0.41869(7) 0.0133(3) Uani 1.00 1 d .
C(26) C 0.51284(10) 0.49795(15) 0.42494(8) 0.0145(3) Uani 1.00 1 d .
C(27) C 0.50164(10) 0.59295(15) 0.44562(8) 0.0163(3) Uani 1.00 1 d .
C(28) C 0.53403(10) 0.67817(15) 0.42000(8) 0.0169(3) Uani 1.00 1 d .
C(29) C 0.57677(10) 0.66352(15) 0.37458(9) 0.0169(3) Uani 1.00 1 d .
C(30) C 0.57312(10) 0.73037(15) 0.32783(9) 0.0178(3) Uani 1.00 1 d .
C(31) C 0.52807(11) 0.81030(15) 0.32850(9) 0.0186(4) Uani 1.00 1 d .
C(32) C 0.49036(11) 0.83605(14) 0.27845(9) 0.0188(4) Uani 1.00 1 d .
C(33) C 0.50018(11) 0.78145(15) 0.23056(9) 0.0191(4) Uani 1.00 1 d .
C(34) C 0.44246(11) 0.75399(15) 0.19659(9) 0.0184(4) Uani 1.00 1 d .
C(35) C 0.37722(11) 0.78250(15) 0.21202(9) 0.0188(4) Uani 1.00 1 d .
C(36) C 0.32137(10) 0.71286(16) 0.20658(9) 0.0185(4) Uani 1.00 1 d .
C(37) C 0.33249(10) 0.61760(16) 0.18587(8) 0.0176(3) Uani 1.00 1 d .
C(38) C 0.30021(10) 0.53153(15) 0.21100(8) 0.0166(3) Uani 1.00 1 d .
C(39) C 0.25753(10) 0.54458(15) 0.25641(8) 0.0165(3) Uani 1.00 1 d .
C(40) C 0.26059(9) 0.47588(15) 0.30301(8) 0.0156(3) Uani 1.00 1 d .
C(41) C 0.25059(9) 0.53254(15) 0.35282(9) 0.0168(3) Uani 1.00 1 d .
C(42) C 0.28771(10) 0.50811(15) 0.39958(8) 0.0160(3) Uani 1.00 1 d .
C(43) C 0.31545(10) 0.58647(16) 0.43429(8) 0.0171(3) Uani 1.00 1 d .
C(44) C 0.38025(10) 0.55356(15) 0.45585(8) 0.0167(3) Uani 1.00 1 d .
C(45) C 0.43348(11) 0.62166(16) 0.46161(8) 0.0176(3) Uani 1.00 1 d .
C(46) C 0.42395(11) 0.72547(16) 0.44588(8) 0.0188(4) Uani 1.00 1 d .
C(47) C 0.48603(11) 0.76014(16) 0.42011(9) 0.0194(4) Uani 1.00 1 d .
C(48) C 0.48341(11) 0.82531(15) 0.37521(9) 0.0194(4) Uani 1.00 1 d .
C(49) C 0.41814(11) 0.85893(15) 0.35454(9) 0.0196(4) Uani 1.00 1 d .
C(50) C 0.42272(11) 0.86578(14) 0.29508(9) 0.0190(4) Uani 1.00 1 d .
C(51) C 0.36704(11) 0.83951(15) 0.26230(9) 0.0197(4) Uani 1.00 1 d .
C(52) C 0.30523(10) 0.80491(15) 0.28790(9) 0.0192(4) Uani 1.00 1 d .
C(53) C 0.27677(10) 0.72648(16) 0.25381(9) 0.0182(4) Uani 1.00 1 d .
C(54) C 0.24556(10) 0.64396(16) 0.27775(9) 0.0181(4) Uani 1.00 1 d .
C(55) C 0.24110(10) 0.63674(16) 0.33765(9) 0.0179(3) Uani 1.00 1 d .
C(56) C 0.26826(10) 0.71182(15) 0.37038(9) 0.0178(3) Uani 1.00 1 d .
C(57) C 0.30589(10) 0.68655(16) 0.41997(8) 0.0182(4) Uani 1.00 1 d .
C(58) C 0.36146(11) 0.75718(15) 0.42567(9) 0.0191(4) Uani 1.00 1 d .
C(59) C 0.35875(11) 0.82558(15) 0.37915(9) 0.0192(4) Uani 1.00 1 d .
C(60) C 0.30106(10) 0.79802(15) 0.34525(9) 0.0195(4) Uani 1.00 1 d .
C(61) C 0.55749(10) 0.24149(14) 0.19244(8) 0.0136(3) Uani 1.00 1 d .
C(62) C 0.60861(10) 0.29041(15) 0.16156(8) 0.0160(3) Uani 1.00 1 d .
C(63) C 0.60199(12) 0.29971(18) 0.10426(9) 0.0244(4) Uani 1.00 1 d .
C(64) C 0.54620(14) 0.2617(2) 0.07680(9) 0.0302(5) Uani 1.00 1 d .
C(65) C 0.49713(12) 0.21114(18) 0.10631(9) 0.0251(4) Uani 1.00 1 d .
C(66) C 0.50178(10) 0.19945(15) 0.16347(8) 0.0172(3) Uani 1.00 1 d .
C(67) C 0.67289(10) 0.33423(15) 0.18603(8) 0.0171(3) Uani 1.00 1 d .
C(68) C 0.73512(11) 0.26642(17) 0.17785(9) 0.0228(4) Uani 1.00 1 d .
C(69) C 0.44474(10) 0.14320(17) 0.19143(9) 0.0210(4) Uani 1.00 1 d .
C(70) C 0.43053(12) 0.04029(17) 0.16661(10) 0.0261(4) Uani 1.00 1 d .
C(71) C 0.64929(9) 0.19279(14) 0.29181(8) 0.0138(3) Uani 1.00 1 d .
C(72) C 0.70104(10) 0.24235(15) 0.32177(8) 0.0153(3) Uani 1.00 1 d .
C(73) C 0.76403(10) 0.19659(16) 0.32984(9) 0.0188(4) Uani 1.00 1 d .
C(74) C 0.77670(10) 0.10114(16) 0.30994(9) 0.0198(4) Uani 1.00 1 d .
C(75) C 0.72577(10) 0.05017(15) 0.28245(9) 0.0187(4) Uani 1.00 1 d .
C(76) C 0.66240(10) 0.09426(15) 0.27287(8) 0.0157(3) Uani 1.00 1 d .
C(77) C 0.69271(10) 0.34354(15) 0.34863(9) 0.0176(3) Uani 1.00 1 d .
C(78) C 0.67564(13) 0.33433(18) 0.41010(9) 0.0270(4) Uani 1.00 1 d .
C(79) C 0.61125(10) 0.02952(15) 0.24214(9) 0.0201(4) Uani 1.00 1 d .
C(80) C 0.63160(13) 0.0062(2) 0.18245(11) 0.0351(6) Uani 1.00 1 d .
C(81) C 0.50276(9) 0.18438(14) 0.32156(8) 0.0137(3) Uani 1.00 1 d .
C(82) C 0.42598(9) 0.20450(14) 0.33481(8) 0.0128(3) Uani 1.00 1 d .
C(83) C 0.40316(10) 0.15242(14) 0.38726(8) 0.0132(3) Uani 1.00 1 d .
C(84) C 0.34366(10) 0.09728(15) 0.38694(8) 0.0158(3) Uani 1.00 1 d .
C(85) C 0.32047(10) 0.04903(15) 0.43430(8) 0.0169(3) Uani 1.00 1 d .
C(86) C 0.35673(10) 0.05400(14) 0.48377(8) 0.0141(3) Uani 1.00 1 d .
C(87) C 0.41681(11) 0.10950(16) 0.48388(8) 0.0183(3) Uani 1.00 1 d .
C(88) C 0.43939(10) 0.15866(15) 0.43685(9) 0.0179(3) Uani 1.00 1 d .
C(89) C 0.33288(10) 0.00395(15) 0.53725(8) 0.0167(3) Uani 1.00 1 d .
C(90) C 0.31678(14) 0.08520(18) 0.57965(9) 0.0280(5) Uani 1.00 1 d .
C(91) C 0.26984(12) -0.06030(19) 0.52807(10) 0.0284(4) Uani 1.00 1 d .
C(92) C 0.38935(13) -0.06344(18) 0.56018(9) 0.0261(4) Uani 1.00 1 d .
C(93) C 0.6462(3) 0.1707(4) -0.0403(3) 0.107(2) Uani 1.00 1 d .
C(94) C 0.7064(2) 0.2239(2) -0.0411(2) 0.0643(11) Uani 1.00 1 d .
C(95) C 0.7601(2) 0.2046(2) -0.01010(17) 0.0614(11) Uani 1.00 1 d .
C(96) C 0.7562(3) 0.1295(2) 0.02780(19) 0.0925(19) Uani 1.00 1 d .
C(97) C 0.6933(4) 0.0742(4) 0.0294(2) 0.119(3) Uani 1.00 1 d .
C(98) C 0.6414(4) 0.0913(5) -0.0025(4) 0.133(3) Uani 1.00 1 d .
C(99) C 0.5686(4) 0.0469(5) -0.0075(3) 0.137(2) Uani 1.00 1 d .
C(100) C 0.36063(14) 0.2991(2) 0.02642(12) 0.0469(8) Uani 1.00 1 d .
C(101) C 0.35093(15) 0.2071(2) 0.00137(13) 0.0458(7) Uani 1.00 1 d .
C(102) C 0.37996(15) 0.1889(2) -0.04953(13) 0.0455(7) Uani 1.00 1 d .
C(103) C 0.41778(17) 0.2622(3) -0.07461(12) 0.0512(8) Uani 1.00 1 d .
C(104) C 0.42687(16) 0.3547(3) -0.04954(11) 0.0498(8) Uani 1.00 1 d .
C(105) C 0.39908(14) 0.3743(2) 0.00197(12) 0.0441(7) Uani 1.00 1 d .
C(106) C 0.40989(19) 0.4727(3) 0.03050(15) 0.0631(10) Uani 1.00 1 d .
H(1) H 0.6365 0.3328 0.0838 0.029 Uiso 1.00 1 c R
H(2) H 0.5416 0.2702 0.0380 0.036 Uiso 1.00 1 c R
H(3) H 0.4593 0.1836 0.0872 0.030 Uiso 1.00 1 c R
H(4) H 0.6660 0.3455 0.2261 0.021 Uiso 1.00 1 c R
H(5) H 0.6818 0.4000 0.1686 0.021 Uiso 1.00 1 c R
H(6) H 0.7392 0.2206 0.2093 0.027 Uiso 1.00 1 c R
H(7) H 0.7761 0.3077 0.1753 0.027 Uiso 1.00 1 c R
H(8) H 0.7297 0.2277 0.1437 0.027 Uiso 1.00 1 c R
H(9) H 0.4028 0.1839 0.1891 0.025 Uiso 1.00 1 c R
H(10) H 0.4561 0.1349 0.2310 0.025 Uiso 1.00 1 c R
H(11) H 0.3966 0.0466 0.1371 0.031 Uiso 1.00 1 c R
H(12) H 0.4133 -0.0044 0.1954 0.031 Uiso 1.00 1 c R
H(13) H 0.4726 0.0127 0.1513 0.031 Uiso 1.00 1 c R
H(14) H 0.7987 0.2314 0.3493 0.023 Uiso 1.00 1 c R
H(15) H 0.8199 0.0711 0.3151 0.024 Uiso 1.00 1 c R
H(16) H 0.7339 -0.0160 0.2698 0.022 Uiso 1.00 1 c R
H(17) H 0.6560 0.3807 0.3296 0.021 Uiso 1.00 1 c R
H(18) H 0.7353 0.3822 0.3444 0.021 Uiso 1.00 1 c R
H(19) H 0.6262 0.3316 0.4147 0.032 Uiso 1.00 1 c R
H(20) H 0.6937 0.3924 0.4300 0.032 Uiso 1.00 1 c R
H(21) H 0.6960 0.2731 0.4250 0.032 Uiso 1.00 1 c R
H(22) H 0.5668 0.0641 0.2419 0.024 Uiso 1.00 1 c R
H(23) H 0.6056 -0.0342 0.2624 0.024 Uiso 1.00 1 c R
H(24) H 0.6136 0.0581 0.1579 0.042 Uiso 1.00 1 c R
H(25) H 0.6130 -0.0590 0.1717 0.042 Uiso 1.00 1 c R
H(26) H 0.6812 0.0044 0.1796 0.042 Uiso 1.00 1 c R
H(27) H 0.5044 0.1128 0.3111 0.016 Uiso 1.00 1 c R
H(28) H 0.5258 0.1888 0.3579 0.016 Uiso 1.00 1 c R
H(29) H 0.3987 0.1762 0.3036 0.015 Uiso 1.00 1 c R
H(30) H 0.3181 0.0922 0.3537 0.019 Uiso 1.00 1 c R
H(31) H 0.2793 0.0121 0.4329 0.020 Uiso 1.00 1 c R
H(32) H 0.4428 0.1137 0.5169 0.022 Uiso 1.00 1 c R
H(33) H 0.4800 0.1970 0.4384 0.022 Uiso 1.00 1 c R
H(34) H 0.3577 0.1004 0.6012 0.034 Uiso 1.00 1 c R
H(35) H 0.2809 0.0616 0.6045 0.034 Uiso 1.00 1 c R
H(36) H 0.3014 0.1457 0.5605 0.034 Uiso 1.00 1 c R
H(37) H 0.2291 -0.0195 0.5336 0.034 Uiso 1.00 1 c R
H(38) H 0.2698 -0.1160 0.5544 0.034 Uiso 1.00 1 c R
H(39) H 0.2701 -0.0867 0.4903 0.034 Uiso 1.00 1 c R
H(40) H 0.3845 -0.1310 0.5449 0.031 Uiso 1.00 1 c R
H(41) H 0.3860 -0.0663 0.6006 0.031 Uiso 1.00 1 c R
H(42) H 0.4337 -0.0361 0.5498 0.031 Uiso 1.00 1 c R
H(43) H 0.6097 0.1872 -0.0644 0.128 Uiso 1.00 1 c R
H(44) H 0.7094 0.2788 -0.0660 0.077 Uiso 1.00 1 c R
H(45) H 0.8007 0.2424 -0.0142 0.074 Uiso 1.00 1 c R
H(46) H 0.7929 0.1144 0.0519 0.111 Uiso 1.00 1 c R
H(47) H 0.6896 0.0215 0.0555 0.143 Uiso 1.00 1 c R
H(48) H 0.5382 0.0820 0.0179 0.165 Uiso 1.00 1 c R
H(49) H 0.5697 -0.0244 0.0019 0.165 Uiso 1.00 1 c R
H(50) H 0.5522 0.0551 -0.0455 0.165 Uiso 1.00 1 c R
H(51) H 0.3404 0.3113 0.0614 0.056 Uiso 1.00 1 c R
H(52) H 0.3246 0.1570 0.0191 0.055 Uiso 1.00 1 c R
H(53) H 0.3738 0.1260 -0.0671 0.055 Uiso 1.00 1 c R
H(54) H 0.4380 0.2495 -0.1095 0.061 Uiso 1.00 1 c R
H(55) H 0.4524 0.4051 -0.0679 0.060 Uiso 1.00 1 c R
H(56) H 0.3736 0.5192 0.0200 0.076 Uiso 1.00 1 c R
H(57) H 0.4539 0.5006 0.0195 0.076 Uiso 1.00 1 c R
H(58) H 0.4092 0.4627 0.0706 0.076 Uiso 1.00 1 c R

loop_
_atom_site_aniso_label
_atom_site_aniso_U_11
_atom_site_aniso_U_22
_atom_site_aniso_U_33
_atom_site_aniso_U_12
_atom_site_aniso_U_13
_atom_site_aniso_U_23
Si(1) 0.0102(2) 0.0125(2) 0.0131(2) 0.00137(18) 0.00220(18) 0.00111(18)
C(1) 0.0102(8) 0.0129(8) 0.0139(8) 0.0002(6) 0.0005(6) 0.0006(6)
C(2) 0.0104(8) 0.0134(8) 0.0161(8) 0.0014(6) 0.0047(6) 0.0030(6)
C(3) 0.0156(8) 0.0156(8) 0.0132(8) 0.0016(7) 0.0053(6) 0.0010(7)
C(4) 0.0164(8) 0.0134(8) 0.0108(7) 0.0020(7) 0.0017(6) -0.0010(6)
C(5) 0.0124(8) 0.0099(7) 0.0129(8) 0.0009(6) 0.0001(6) -0.0012(6)
C(6) 0.0132(8) 0.0098(7) 0.0134(8) 0.0000(6) -0.0006(6) -0.0012(6)
C(7) 0.0109(8) 0.0117(8) 0.0121(8) -0.0008(6) 0.0014(6) 0.0007(6)
C(8) 0.0124(8) 0.0118(8) 0.0139(8) 0.0026(6) -0.0005(6) 0.0021(6)
C(9) 0.0118(8) 0.0111(8) 0.0137(8) 0.0017(6) -0.0007(6) 0.0013(6)
C(10) 0.0107(8) 0.0150(8) 0.0147(8) 0.0025(6) -0.0026(6) 0.0000(7)
C(11) 0.0093(7) 0.0173(9) 0.0181(8) 0.0002(6) -0.0023(6) -0.0007(7)
C(12) 0.0094(8) 0.0166(9) 0.0193(9) -0.0001(6) 0.0021(6) 0.0032(7)
C(13) 0.0124(8) 0.0136(8) 0.0234(9) -0.0038(6) 0.0037(7) 0.0007(7)
C(14) 0.0161(9) 0.0148(8) 0.0211(9) -0.0021(7) 0.0051(7) 0.0045(7)
C(15) 0.0178(9) 0.0170(9) 0.0143(8) -0.0004(7) 0.0059(7) 0.0035(7)
C(16) 0.0217(9) 0.0181(9) 0.0138(8) 0.0028(7) 0.0032(7) 0.0057(7)
C(17) 0.0218(9) 0.0178(9) 0.0111(8) 0.0027(7) -0.0013(7) 0.0029(7)
C(18) 0.0189(9) 0.0163(8) 0.0108(8) 0.0020(7) -0.0020(6) -0.0009(6)
C(19) 0.0160(8) 0.0159(8) 0.0141(8) -0.0006(7) -0.0043(6) -0.0027(7)
C(20) 0.0125(8) 0.0115(8) 0.0167(8) -0.0016(6) -0.0013(6) -0.0023(6)
C(21) 0.0103(8) 0.0125(8) 0.0182(8) -0.0030(6) -0.0002(6) -0.0007(7)
C(22) 0.0094(7) 0.0121(8) 0.0195(9) -0.0008(6) 0.0026(6) 0.0024(7)
C(23) 0.0122(8) 0.0155(8) 0.0163(8) -0.0006(7) 0.0037(6) 0.0032(7)
C(24) 0.0161(8) 0.0170(9) 0.0112(8) 0.0010(7) 0.0019(6) 0.0033(6)
C(25) 0.0150(8) 0.0136(8) 0.0113(8) 0.0020(6) -0.0011(6) 0.0026(6)
C(26) 0.0149(8) 0.0162(9) 0.0125(8) 0.0019(7) -0.0029(6) 0.0011(6)
C(27) 0.0182(9) 0.0187(9) 0.0120(8) 0.0001(7) -0.0047(6) -0.0018(7)
C(28) 0.0172(9) 0.0158(9) 0.0178(9) -0.0015(7) -0.0059(7) -0.0045(7)
C(29) 0.0124(8) 0.0156(9) 0.0228(9) -0.0028(7) -0.0045(7) -0.0022(7)
C(30) 0.0132(8) 0.0146(8) 0.0256(10) -0.0055(7) -0.0009(7) -0.0017(7)
C(31) 0.0188(9) 0.0116(8) 0.0255(10) -0.0045(7) -0.0003(7) -0.0016(7)
C(32) 0.0195(9) 0.0089(8) 0.0280(10) -0.0018(7) 0.0008(8) 0.0040(7)
C(33) 0.0200(9) 0.0133(8) 0.0239(10) -0.0018(7) 0.0033(7) 0.0068(7)
C(34) 0.0221(10) 0.0144(9) 0.0187(9) -0.0005(7) 0.0019(7) 0.0076(7)
C(35) 0.0219(9) 0.0141(8) 0.0203(9) 0.0030(7) -0.0023(7) 0.0065(7)
C(36) 0.0177(9) 0.0178(9) 0.0199(9) 0.0046(7) -0.0047(7) 0.0059(7)
C(37) 0.0187(9) 0.0193(9) 0.0148(8) 0.0022(7) -0.0059(7) 0.0036(7)
C(38) 0.0163(8) 0.0170(9) 0.0163(8) -0.0004(7) -0.0064(7) 0.0007(7)
C(39) 0.0106(8) 0.0177(9) 0.0211(9) 0.0005(7) -0.0056(7) 0.0006(7)
C(40) 0.0081(7) 0.0175(9) 0.0211(9) -0.0016(7) -0.0001(6) -0.0003(7)
C(41) 0.0088(8) 0.0184(9) 0.0232(9) -0.0000(7) 0.0034(7) -0.0010(7)
C(42) 0.0125(8) 0.0162(9) 0.0193(9) 0.0009(7) 0.0071(7) 0.0010(7)
C(43) 0.0162(9) 0.0199(9) 0.0151(8) 0.0029(7) 0.0059(7) -0.0004(7)
C(44) 0.0198(9) 0.0196(9) 0.0108(8) 0.0050(7) 0.0039(7) 0.0006(7)
C(45) 0.0214(9) 0.0207(9) 0.0107(8) 0.0034(7) -0.0011(7) -0.0039(7)
C(46) 0.0231(10) 0.0171(9) 0.0161(9) 0.0022(7) -0.0013(7) -0.0076(7)
C(47) 0.0208(9) 0.0165(9) 0.0208(9) -0.0004(7) -0.0040(7) -0.0080(7)
C(48) 0.0203(9) 0.0114(8) 0.0265(10) -0.0024(7) -0.0000(8) -0.0066(7)
C(49) 0.0236(10) 0.0101(8) 0.0251(10) 0.0018(7) -0.0008(8) -0.0034(7)
C(50) 0.0231(10) 0.0076(8) 0.0262(10) 0.0010(7) 0.0016(8) 0.0016(7)
C(51) 0.0219(9) 0.0114(8) 0.0257(10) 0.0058(7) -0.0000(8) 0.0053(7)
C(52) 0.0172(9) 0.0127(8) 0.0278(10) 0.0070(7) -0.0015(7) 0.0024(7)
C(53) 0.0149(8) 0.0170(9) 0.0226(9) 0.0076(7) -0.0036(7) 0.0030(7)
C(54) 0.0112(8) 0.0197(9) 0.0235(9) 0.0046(7) -0.0032(7) 0.0003(7)
C(55) 0.0098(8) 0.0201(9) 0.0238(9) 0.0038(7) 0.0020(7) 0.0014(7)
C(56) 0.0139(8) 0.0182(9) 0.0213(9) 0.0071(7) 0.0039(7) -0.0008(7)
C(57) 0.0178(9) 0.0198(9) 0.0170(9) 0.0063(7) 0.0051(7) -0.0036(7)
C(58) 0.0225(10) 0.0172(9) 0.0176(9) 0.0057(7) 0.0022(7) -0.0060(7)
C(59) 0.0207(9) 0.0117(8) 0.0252(10) 0.0052(7) 0.0024(8) -0.0050(7)
C(60) 0.0177(9) 0.0144(9) 0.0262(10) 0.0081(7) 0.0019(7) -0.0009(7)
C(61) 0.0133(8) 0.0123(8) 0.0151(8) 0.0034(6) 0.0012(6) -0.0004(6)
C(62) 0.0181(9) 0.0139(8) 0.0160(8) 0.0014(7) 0.0031(7) -0.0002(7)
C(63) 0.0295(11) 0.0263(11) 0.0175(9) -0.0047(9) 0.0032(8) 0.0040(8)
C(64) 0.0386(13) 0.0361(13) 0.0159(9) -0.0047(10) -0.0040(9) 0.0034(9)
C(65) 0.0266(11) 0.0275(11) 0.0211(10) -0.0031(9) -0.0075(8) -0.0026(8)
C(66) 0.0169(9) 0.0152(8) 0.0193(9) 0.0016(7) -0.0006(7) -0.0013(7)
C(67) 0.0159(9) 0.0166(9) 0.0188(9) -0.0007(7) 0.0040(7) 0.0031(7)
C(68) 0.0192(9) 0.0239(10) 0.0253(10) 0.0027(8) 0.0085(8) 0.0045(8)
C(69) 0.0148(9) 0.0240(10) 0.0242(10) -0.0028(7) 0.0002(7) -0.0052(8)
C(70) 0.0255(11) 0.0202(10) 0.0325(11) -0.0033(8) -0.0004(9) -0.0014(8)
C(71) 0.0120(8) 0.0150(8) 0.0144(8) 0.0018(6) 0.0034(6) 0.0034(6)
C(72) 0.0140(8) 0.0174(9) 0.0144(8) 0.0022(7) 0.0036(6) 0.0033(7)
C(73) 0.0130(8) 0.0225(10) 0.0211(9) 0.0008(7) 0.0006(7) 0.0027(7)
C(74) 0.0133(8) 0.0234(10) 0.0227(9) 0.0056(7) 0.0039(7) 0.0056(8)
C(75) 0.0182(9) 0.0160(9) 0.0219(9) 0.0055(7) 0.0045(7) 0.0038(7)
C(76) 0.0147(8) 0.0145(8) 0.0180(8) 0.0006(7) 0.0046(7) 0.0037(7)
C(77) 0.0131(8) 0.0174(9) 0.0223(9) 0.0001(7) -0.0018(7) -0.0007(7)
C(78) 0.0352(12) 0.0252(11) 0.0206(10) 0.0092(9) -0.0052(9) -0.0033(8)
C(79) 0.0173(9) 0.0131(8) 0.0298(10) 0.0014(7) 0.0021(8) -0.0009(8)
C(80) 0.0253(11) 0.0405(14) 0.0395(13) 0.0074(10) 0.0001(10) -0.0211(11)
C(81) 0.0126(8) 0.0117(8) 0.0167(8) 0.0012(6) 0.0024(6) 0.0014(6)
C(82) 0.0127(8) 0.0115(8) 0.0141(8) -0.0001(6) 0.0015(6) 0.0003(6)
C(83) 0.0140(8) 0.0112(8) 0.0144(8) 0.0029(6) 0.0027(6) 0.0005(6)
C(84) 0.0157(8) 0.0167(8) 0.0150(8) -0.0011(7) -0.0003(6) -0.0004(7)
C(85) 0.0162(8) 0.0161(8) 0.0183(9) -0.0018(7) 0.0025(7) -0.0000(7)
C(86) 0.0175(8) 0.0106(8) 0.0142(8) 0.0016(6) 0.0038(6) 0.0005(6)
C(87) 0.0205(9) 0.0195(9) 0.0150(8) -0.0039(7) -0.0004(7) -0.0001(7)
C(88) 0.0161(9) 0.0174(9) 0.0203(9) -0.0051(7) 0.0005(7) 0.0014(7)
C(89) 0.0206(9) 0.0142(8) 0.0153(8) -0.0016(7) 0.0046(7) 0.0012(7)
C(90) 0.0417(13) 0.0230(10) 0.0193(10) 0.0005(9) 0.0115(9) -0.0011(8)
C(91) 0.0281(11) 0.0306(11) 0.0265(11) -0.0092(9) 0.0062(9) 0.0041(9)
C(92) 0.0328(12) 0.0238(10) 0.0217(10) 0.0042(9) 0.0022(8) 0.0068(8)
C(93) 0.085(3) 0.091(3) 0.144(5) -0.008(2) 0.046(3) -0.074(3)
C(94) 0.069(2) 0.0407(17) 0.084(2) -0.0060(17) 0.038(2) -0.0184(18)
C(95) 0.077(2) 0.0395(17) 0.068(2) -0.0178(17) 0.041(2) -0.0232(16)
C(96) 0.169(5) 0.0411(19) 0.068(2) -0.015(2) 0.072(3) -0.0268(18)
C(97) 0.207(8) 0.045(2) 0.105(4) -0.045(4) 0.113(5) -0.019(2)
C(98) 0.159(6) 0.075(4) 0.164(7) -0.062(4) 0.123(6) -0.061(4)
C(99) 0.210(8) 0.094(4) 0.107(5) 0.007(5) 0.013(5) -0.013(3)
C(100) 0.0260(12) 0.083(2) 0.0319(13) 0.0115(14) 0.0077(10) 0.0206(15)
C(101) 0.0287(13) 0.0610(19) 0.0479(16) 0.0048(13) 0.0087(11) 0.0254(15)
C(102) 0.0364(14) 0.0606(19) 0.0397(15) -0.0064(13) -0.0014(11) 0.0152(14)
C(103) 0.0482(17) 0.079(2) 0.0266(13) -0.0240(16) 0.0046(12) 0.0062(14)
C(104) 0.0436(16) 0.081(2) 0.0247(12) -0.0311(16) 0.0034(11) 0.0010(14)
C(105) 0.0272(12) 0.076(2) 0.0292(12) -0.0056(13) -0.0056(10) 0.0039(13)
C(106) 0.0456(18) 0.097(3) 0.0469(18) -0.0115(19) -0.0028(14) -0.0187(19)

loop_
_atom_type_symbol
_atom_type_description
_atom_type_scat_dispersion_real
_atom_type_scat_dispersion_imag
_atom_type_scat_source
Si Si 0.082 0.070
;
International Tables for Crystallography
(1992, Vol. C, Tables 4.2.6.8 and 6.1.1.4)
;
H H 0.000 0.000
;
International Tables for Crystallography
(1992, Vol. C, Table 6.1.1.4)
;
C C 0.003 0.002
;
International Tables for Crystallography
(1992, Vol. C, Tables 4.2.6.8 and 6.1.1.4)
;

loop_
_geom_angle_atom_site_label_1
_geom_angle_atom_site_label_2
_geom_angle_atom_site_label_3
_geom_angle
_geom_angle_publ_flag
C(1) Si(1) C(61) 100.88(8) yes
C(1) Si(1) C(71) 122.82(8) yes
C(1) Si(1) C(81) 100.97(8) yes
C(61) Si(1) C(71) 107.91(8) yes
C(61) Si(1) C(81) 124.31(8) yes
C(71) Si(1) C(81) 101.70(8) yes
Si(1) C(1) C(2) 134.07(13) yes
Si(1) C(1) C(5) 93.42(11) yes
Si(1) C(1) C(9) 107.43(12) yes
C(2) C(1) C(5) 99.58(14) yes
C(2) C(1) C(9) 109.45(15) yes
C(5) C(1) C(9) 108.88(14) yes
C(1) C(2) C(3) 109.85(15) yes
C(1) C(2) C(12) 122.99(17) yes
C(3) C(2) C(12) 117.46(17) yes
C(2) C(3) C(4) 108.74(16) yes
C(2) C(3) C(15) 121.90(17) yes
C(4) C(3) C(15) 118.45(17) yes
C(3) C(4) C(5) 108.01(16) yes
C(3) C(4) C(18) 121.95(17) yes
C(5) C(4) C(18) 119.49(17) yes
C(1) C(5) C(4) 111.56(15) yes
C(1) C(5) C(6) 122.25(17) yes
C(4) C(5) C(6) 120.85(17) yes
C(5) C(6) C(7) 122.83(16) yes
C(5) C(6) C(20) 120.51(17) yes
C(7) C(6) C(20) 111.90(15) yes
C(6) C(7) C(8) 109.06(14) yes
C(6) C(7) C(22) 99.77(14) yes
C(6) C(7) C(82) 105.09(14) yes
C(8) C(7) C(22) 108.79(14) yes
C(8) C(7) C(82) 109.93(14) yes
C(22) C(7) C(82) 123.03(15) yes
C(7) C(8) C(9) 122.41(17) yes
C(7) C(8) C(25) 124.05(15) yes
C(9) C(8) C(25) 109.07(16) yes
C(1) C(9) C(8) 123.58(16) yes
C(1) C(9) C(10) 123.23(16) yes
C(8) C(9) C(10) 109.04(16) yes
C(9) C(10) C(11) 120.85(17) yes
C(9) C(10) C(26) 107.80(15) yes
C(11) C(10) C(26) 120.58(18) yes
C(10) C(11) C(12) 118.81(17) yes
C(10) C(11) C(29) 119.59(17) yes
C(12) C(11) C(29) 108.83(17) yes
C(2) C(12) C(11) 121.44(17) yes
C(2) C(12) C(13) 121.17(17) yes
C(11) C(12) C(13) 106.36(16) yes
C(12) C(13) C(14) 120.65(18) yes
C(12) C(13) C(30) 108.67(17) yes
C(14) C(13) C(30) 119.79(18) yes
C(13) C(14) C(15) 119.06(18) yes
C(13) C(14) C(33) 119.96(18) yes
C(15) C(14) C(33) 108.35(17) yes
C(3) C(15) C(14) 119.64(17) yes
C(3) C(15) C(16) 120.15(18) yes
C(14) C(15) C(16) 108.12(17) yes
C(15) C(16) C(17) 120.42(18) yes
C(15) C(16) C(34) 107.78(17) yes
C(17) C(16) C(34) 119.98(19) yes
C(16) C(17) C(18) 119.82(18) yes
C(16) C(17) C(37) 120.11(18) yes
C(18) C(17) C(37) 107.84(17) yes
C(4) C(18) C(17) 119.20(17) yes
C(4) C(18) C(19) 119.80(17) yes
C(17) C(18) C(19) 108.21(17) yes
C(18) C(19) C(20) 119.20(17) yes
C(18) C(19) C(38) 108.34(17) yes
C(20) C(19) C(38) 119.18(17) yes
C(6) C(20) C(19) 120.10(16) yes
C(6) C(20) C(21) 107.87(16) yes
C(19) C(20) C(21) 121.74(16) yes
C(20) C(21) C(22) 108.56(15) yes
C(20) C(21) C(40) 118.76(17) yes
C(22) C(21) C(40) 122.33(17) yes
C(7) C(22) C(21) 109.52(15) yes
C(7) C(22) C(23) 123.05(15) yes
C(21) C(22) C(23) 117.15(16) yes
C(22) C(23) C(24) 121.94(16) yes
C(22) C(23) C(42) 121.17(17) yes
C(24) C(23) C(42) 106.58(16) yes
C(23) C(24) C(25) 118.95(17) yes
C(23) C(24) C(44) 108.73(16) yes
C(25) C(24) C(44) 118.94(17) yes
C(8) C(25) C(24) 120.24(16) yes
C(8) C(25) C(26) 107.79(15) yes
C(24) C(25) C(26) 120.91(17) yes
C(10) C(26) C(25) 106.29(16) yes
C(10) C(26) C(27) 120.15(17) yes
C(25) C(26) C(27) 120.51(17) yes
C(26) C(27) C(28) 119.85(17) yes
C(26) C(27) C(45) 119.22(18) yes
C(28) C(27) C(45) 108.38(17) yes
C(27) C(28) C(29) 119.53(17) yes
C(27) C(28) C(47) 107.88(17) yes
C(29) C(28) C(47) 120.08(18) yes
C(11) C(29) C(28) 120.24(18) yes
C(11) C(29) C(30) 107.50(17) yes
C(28) C(29) C(30) 119.98(17) yes
C(13) C(30) C(29) 108.64(17) yes
C(13) C(30) C(31) 120.36(19) yes
C(29) C(30) C(31) 119.88(19) yes
C(30) C(31) C(32) 119.71(19) yes
C(30) C(31) C(48) 120.32(19) yes
C(32) C(31) C(48) 107.81(18) yes
C(31) C(32) C(33) 119.91(18) yes
C(31) C(32) C(50) 107.52(18) yes
C(33) C(32) C(50) 120.50(19) yes
C(14) C(33) C(32) 120.26(19) yes
C(14) C(33) C(34) 107.79(17) yes
C(32) C(33) C(34) 119.88(19) yes
C(16) C(34) C(33) 107.95(17) yes
C(16) C(34) C(35) 119.91(18) yes
C(33) C(34) C(35) 120.15(19) yes
C(34) C(35) C(36) 120.10(18) yes
C(34) C(35) C(51) 119.87(19) yes
C(36) C(35) C(51) 107.96(18) yes
C(35) C(36) C(37) 120.23(18) yes
C(35) C(36) C(53) 107.95(18) yes
C(37) C(36) C(53) 119.69(18) yes
C(17) C(37) C(36) 119.67(18) yes
C(17) C(37) C(38) 107.54(17) yes
C(36) C(37) C(38) 120.54(18) yes
C(19) C(38) C(37) 108.07(16) yes
C(19) C(38) C(39) 119.79(17) yes
C(37) C(38) C(39) 119.77(18) yes
C(38) C(39) C(40) 120.46(17) yes
C(38) C(39) C(54) 119.68(18) yes
C(40) C(39) C(54) 108.05(16) yes
C(21) C(40) C(39) 120.03(17) yes
C(21) C(40) C(41) 119.20(17) yes
C(39) C(40) C(41) 108.16(17) yes
C(40) C(41) C(42) 119.20(17) yes
C(40) C(41) C(55) 108.13(18) yes
C(42) C(41) C(55) 120.00(18) yes
C(23) C(42) C(41) 120.74(17) yes
C(23) C(42) C(43) 108.55(16) yes
C(41) C(42) C(43) 120.07(18) yes
C(42) C(43) C(44) 108.72(17) yes
C(42) C(43) C(57) 119.92(17) yes
C(44) C(43) C(57) 120.00(18) yes
C(24) C(44) C(43) 107.42(16) yes
C(24) C(44) C(45) 120.60(18) yes
C(43) C(44) C(45) 120.00(18) yes
C(27) C(45) C(44) 119.78(18) yes
C(27) C(45) C(46) 107.62(17) yes
C(44) C(45) C(46) 120.06(18) yes
C(45) C(46) C(47) 108.04(18) yes
C(45) C(46) C(58) 119.87(19) yes
C(47) C(46) C(58) 119.89(18) yes
C(28) C(47) C(46) 108.07(17) yes
C(28) C(47) C(48) 119.69(19) yes
C(46) C(47) C(48) 120.34(19) yes
C(31) C(48) C(47) 120.03(18) yes
C(31) C(48) C(49) 108.25(18) yes
C(47) C(48) C(49) 119.63(19) yes
C(48) C(49) C(50) 107.84(18) yes
C(48) C(49) C(59) 120.01(19) yes
C(50) C(49) C(59) 120.13(19) yes
C(32) C(50) C(49) 108.56(18) yes
C(32) C(50) C(51) 119.67(19) yes
C(49) C(50) C(51) 119.95(19) yes
C(35) C(51) C(50) 119.93(19) yes
C(35) C(51) C(52) 108.04(17) yes
C(50) C(51) C(52) 119.92(19) yes
C(51) C(52) C(53) 108.30(17) yes
C(51) C(52) C(60) 119.99(18) yes
C(53) C(52) C(60) 119.78(18) yes
C(36) C(53) C(52) 107.75(17) yes
C(36) C(53) C(54) 119.76(19) yes
C(52) C(53) C(54) 120.59(19) yes
C(39) C(54) C(53) 120.55(18) yes
C(39) C(54) C(55) 107.76(17) yes
C(53) C(54) C(55) 119.68(19) yes
C(41) C(55) C(54) 107.90(18) yes
C(41) C(55) C(56) 120.05(18) yes
C(54) C(55) C(56) 119.83(19) yes
C(55) C(56) C(57) 120.06(18) yes
C(55) C(56) C(60) 120.41(19) yes
C(57) C(56) C(60) 107.69(17) yes
C(43) C(57) C(56) 119.86(18) yes
C(43) C(57) C(58) 119.92(17) yes
C(56) C(57) C(58) 108.15(17) yes
C(46) C(58) C(57) 120.14(18) yes
C(46) C(58) C(59) 119.77(19) yes
C(57) C(58) C(59) 108.01(18) yes
C(49) C(59) C(58) 120.37(19) yes
C(49) C(59) C(60) 120.01(19) yes
C(58) C(59) C(60) 107.88(17) yes
C(52) C(60) C(56) 119.71(18) yes
C(52) C(60) C(59) 120.00(18) yes
C(56) C(60) C(59) 108.26(17) yes
Si(1) C(61) C(62) 116.74(14) yes
Si(1) C(61) C(66) 124.70(14) yes
C(62) C(61) C(66) 118.23(17) yes
C(61) C(62) C(63) 119.97(18) yes
C(61) C(62) C(67) 124.57(17) yes
C(63) C(62) C(67) 115.46(17) yes
C(62) C(63) C(64) 121.2(2) yes
C(63) C(64) C(65) 119.3(2) yes
C(64) C(65) C(66) 121.6(2) yes
C(61) C(66) C(65) 119.71(18) yes
C(61) C(66) C(69) 123.43(17) yes
C(65) C(66) C(69) 116.85(18) yes
C(62) C(67) C(68) 112.81(16) yes
C(66) C(69) C(70) 114.07(17) yes
Si(1) C(71) C(72) 125.67(14) yes
Si(1) C(71) C(76) 116.26(13) yes
C(72) C(71) C(76) 117.97(16) yes
C(71) C(72) C(73) 120.38(18) yes
C(71) C(72) C(77) 124.16(17) yes
C(73) C(72) C(77) 115.42(17) yes
C(72) C(73) C(74) 120.98(18) yes
C(73) C(74) C(75) 119.33(18) yes
C(74) C(75) C(76) 121.23(18) yes
C(71) C(76) C(75) 120.02(17) yes
C(71) C(76) C(79) 124.43(17) yes
C(75) C(76) C(79) 115.54(17) yes
C(72) C(77) C(78) 111.75(17) yes
C(76) C(79) C(80) 113.75(17) yes
Si(1) C(81) C(82) 131.21(13) yes
C(7) C(82) C(81) 109.36(14) yes
C(7) C(82) C(83) 112.93(15) yes
C(81) C(82) C(83) 112.29(15) yes
C(82) C(83) C(84) 119.46(16) yes
C(82) C(83) C(88) 122.66(17) yes
C(84) C(83) C(88) 117.88(17) yes
C(83) C(84) C(85) 121.38(18) yes
C(84) C(85) C(86) 121.07(18) yes
C(85) C(86) C(87) 117.37(17) yes
C(85) C(86) C(89) 123.18(17) yes
C(87) C(86) C(89) 119.44(17) yes
C(86) C(87) C(88) 121.50(18) yes
C(83) C(88) C(87) 120.79(18) yes
C(86) C(89) C(90) 108.74(16) yes
C(86) C(89) C(91) 111.94(16) yes
C(86) C(89) C(92) 109.81(16) yes
C(90) C(89) C(91) 109.16(18) yes
C(90) C(89) C(92) 109.01(17) yes
C(91) C(89) C(92) 108.15(17) yes
C(94) C(93) C(98) 117.2(6) yes
C(93) C(94) C(95) 125.3(4) yes
C(94) C(95) C(96) 118.7(4) yes
C(95) C(96) C(97) 116.4(5) yes
C(96) C(97) C(98) 124.7(6) yes
C(93) C(98) C(97) 117.7(7) yes
C(93) C(98) C(99) 107.5(7) yes
C(97) C(98) C(99) 134.6(7) yes
C(101) C(100) C(105) 122.0(2) yes
C(100) C(101) C(102) 119.4(3) yes
C(101) C(102) C(103) 119.6(3) yes
C(102) C(103) C(104) 120.8(2) yes
C(103) C(104) C(105) 120.7(3) yes
C(100) C(105) C(104) 117.5(3) yes
C(100) C(105) C(106) 121.0(2) yes
C(104) C(105) C(106) 121.5(3) yes
C(62) C(63) H(1) 119.4 no
C(64) C(63) H(1) 119.4 no
C(63) C(64) H(2) 120.4 no
C(65) C(64) H(2) 120.4 no
C(64) C(65) H(3) 119.2 no
C(66) C(65) H(3) 119.2 no
C(62) C(67) H(4) 109.0 no
C(62) C(67) H(5) 109.0 no
C(68) C(67) H(4) 109.0 no
C(68) C(67) H(5) 109.0 no
H(4) C(67) H(5) 107.8 no
C(67) C(68) H(6) 109.5 no
C(67) C(68) H(7) 109.5 no
C(67) C(68) H(8) 109.5 no
H(6) C(68) H(7) 109.5 no
H(6) C(68) H(8) 109.5 no
H(7) C(68) H(8) 109.5 no
C(66) C(69) H(9) 108.7 no
C(66) C(69) H(10) 108.7 no
C(70) C(69) H(9) 108.7 no
C(70) C(69) H(10) 108.7 no
H(9) C(69) H(10) 107.6 no
C(69) C(70) H(11) 109.5 no
C(69) C(70) H(12) 109.5 no
C(69) C(70) H(13) 109.5 no
H(11) C(70) H(12) 109.5 no
H(11) C(70) H(13) 109.5 no
H(12) C(70) H(13) 109.5 no
C(72) C(73) H(14) 119.5 no
C(74) C(73) H(14) 119.5 no
C(73) C(74) H(15) 120.3 no
C(75) C(74) H(15) 120.3 no
C(74) C(75) H(16) 119.4 no
C(76) C(75) H(16) 119.4 no
C(72) C(77) H(17) 109.3 no
C(72) C(77) H(18) 109.3 no
C(78) C(77) H(17) 109.3 no
C(78) C(77) H(18) 109.3 no
H(17) C(77) H(18) 107.9 no
C(77) C(78) H(19) 109.5 no
C(77) C(78) H(20) 109.5 no
C(77) C(78) H(21) 109.5 no
H(19) C(78) H(20) 109.5 no
H(19) C(78) H(21) 109.5 no
H(20) C(78) H(21) 109.5 no
C(76) C(79) H(22) 108.8 no
C(76) C(79) H(23) 108.8 no
C(80) C(79) H(22) 108.8 no
C(80) C(79) H(23) 108.8 no
H(22) C(79) H(23) 107.7 no
C(79) C(80) H(24) 109.5 no
C(79) C(80) H(25) 109.5 no
C(79) C(80) H(26) 109.5 no
H(24) C(80) H(25) 109.5 no
H(24) C(80) H(26) 109.5 no
H(25) C(80) H(26) 109.5 no
Si(1) C(81) H(27) 104.5 no
Si(1) C(81) H(28) 104.5 no
C(82) C(81) H(27) 104.5 no
C(82) C(81) H(28) 104.5 no
H(27) C(81) H(28) 105.6 no
C(7) C(82) H(29) 107.3 no
C(81) C(82) H(29) 107.3 no
C(83) C(82) H(29) 107.3 no
C(83) C(84) H(30) 119.3 no
C(85) C(84) H(30) 119.3 no
C(84) C(85) H(31) 119.5 no
C(86) C(85) H(31) 119.5 no
C(86) C(87) H(32) 119.2 no
C(88) C(87) H(32) 119.2 no
C(83) C(88) H(33) 119.6 no
C(87) C(88) H(33) 119.6 no
C(89) C(90) H(34) 109.5 no
C(89) C(90) H(35) 109.5 no
C(89) C(90) H(36) 109.5 no
H(34) C(90) H(35) 109.5 no
H(34) C(90) H(36) 109.5 no
H(35) C(90) H(36) 109.5 no
C(89) C(91) H(37) 109.5 no
C(89) C(91) H(38) 109.5 no
C(89) C(91) H(39) 109.5 no
H(37) C(91) H(38) 109.5 no
H(37) C(91) H(39) 109.5 no
H(38) C(91) H(39) 109.5 no
C(89) C(92) H(40) 109.5 no
C(89) C(92) H(41) 109.5 no
C(89) C(92) H(42) 109.5 no
H(40) C(92) H(41) 109.5 no
H(40) C(92) H(42) 109.5 no
H(41) C(92) H(42) 109.5 no
C(94) C(93) H(43) 121.4 no
C(98) C(93) H(43) 121.4 no
C(93) C(94) H(44) 117.4 no
C(95) C(94) H(44) 117.4 no
C(94) C(95) H(45) 120.7 no
C(96) C(95) H(45) 120.6 no
C(95) C(96) H(46) 121.8 no
C(97) C(96) H(46) 121.8 no
C(96) C(97) H(47) 117.7 no
C(98) C(97) H(47) 117.7 no
C(98) C(99) H(48) 109.5 no
C(98) C(99) H(49) 109.5 no
C(98) C(99) H(50) 109.5 no
H(48) C(99) H(49) 109.5 no
H(48) C(99) H(50) 109.5 no
H(49) C(99) H(50) 109.5 no
C(101) C(100) H(51) 119.0 no
C(105) C(100) H(51) 119.0 no
C(100) C(101) H(52) 120.3 no
C(102) C(101) H(52) 120.3 no
C(101) C(102) H(53) 120.2 no
C(103) C(102) H(53) 120.2 no
C(102) C(103) H(54) 119.6 no
C(104) C(103) H(54) 119.6 no
C(103) C(104) H(55) 119.7 no
C(105) C(104) H(55) 119.7 no
C(105) C(106) H(56) 109.5 no
C(105) C(106) H(57) 109.5 no
C(105) C(106) H(58) 109.5 no
H(56) C(106) H(57) 109.5 no
H(56) C(106) H(58) 109.5 no
H(57) C(106) H(58) 109.5 no

loop_
_geom_bond_atom_site_label_1
_geom_bond_atom_site_label_2
_geom_bond_distance
_geom_bond_publ_flag
Si(1) C(61) 1.9012(19) yes
Si(1) C(71) 1.9027(18) yes
Si(1) C(81) 1.9365(19) yes
C(2) C(3) 1.447(2) yes
C(2) C(12) 1.383(2) yes
C(3) C(4) 1.438(2) yes
C(3) C(15) 1.401(2) yes
C(4) C(5) 1.426(2) yes
C(4) C(18) 1.395(2) yes
C(5) C(6) 1.358(2) yes
C(6) C(7) 1.517(2) yes
C(6) C(20) 1.422(2) yes
C(7) C(8) 1.505(2) yes
C(7) C(22) 1.549(2) yes
C(7) C(82) 1.573(2) yes
C(8) C(9) 1.360(2) yes
C(8) C(25) 1.458(2) yes
C(9) C(10) 1.458(2) yes
C(10) C(11) 1.374(2) yes
C(10) C(26) 1.445(2) yes
C(11) C(12) 1.476(2) yes
C(11) C(29) 1.445(2) yes
C(12) C(13) 1.449(2) yes
C(13) C(14) 1.392(2) yes
C(13) C(30) 1.450(3) yes
C(14) C(15) 1.432(2) yes
C(14) C(33) 1.454(2) yes
C(15) C(16) 1.457(2) yes
C(16) C(17) 1.387(3) yes
C(16) C(34) 1.448(2) yes
C(17) C(18) 1.447(2) yes
C(17) C(37) 1.458(2) yes
C(18) C(19) 1.437(2) yes
C(19) C(20) 1.395(2) yes
C(19) C(38) 1.446(2) yes
C(20) C(21) 1.445(2) yes
C(21) C(22) 1.449(2) yes
C(21) C(40) 1.396(2) yes
C(22) C(23) 1.380(2) yes
C(23) C(24) 1.474(2) yes
C(23) C(42) 1.451(2) yes
C(24) C(25) 1.374(2) yes
C(24) C(44) 1.448(2) yes
C(25) C(26) 1.444(2) yes
C(26) C(27) 1.383(2) yes
C(27) C(28) 1.446(2) yes
C(27) C(45) 1.449(2) yes
C(28) C(29) 1.399(2) yes
C(28) C(47) 1.447(2) yes
C(29) C(30) 1.443(2) yes
C(30) C(31) 1.389(2) yes
C(31) C(32) 1.461(3) yes
C(31) C(48) 1.447(3) yes
C(32) C(33) 1.383(2) yes
C(32) C(50) 1.448(3) yes
C(33) C(34) 1.449(3) yes
C(34) C(35) 1.392(3) yes
C(35) C(36) 1.447(2) yes
C(35) C(51) 1.450(3) yes
C(36) C(37) 1.386(3) yes
C(36) C(53) 1.454(2) yes
C(37) C(38) 1.449(2) yes
C(38) C(39) 1.395(2) yes
C(39) C(40) 1.455(2) yes
C(39) C(54) 1.445(2) yes
C(40) C(41) 1.437(2) yes
C(41) C(42) 1.385(2) yes
C(41) C(55) 1.452(2) yes
C(42) C(43) 1.449(2) yes
C(43) C(44) 1.446(2) yes
C(43) C(57) 1.395(3) yes
C(44) C(45) 1.395(2) yes
C(45) C(46) 1.451(3) yes
C(46) C(47) 1.449(3) yes
C(46) C(58) 1.390(3) yes
C(47) C(48) 1.393(3) yes
C(48) C(49) 1.450(3) yes
C(49) C(50) 1.444(3) yes
C(49) C(59) 1.387(3) yes
C(50) C(51) 1.397(3) yes
C(51) C(52) 1.443(2) yes
C(52) C(53) 1.446(2) yes
C(52) C(60) 1.393(3) yes
C(53) C(54) 1.390(2) yes
C(54) C(55) 1.455(3) yes
C(55) C(56) 1.385(2) yes
C(56) C(57) 1.449(2) yes
C(56) C(60) 1.455(2) yes
C(57) C(58) 1.452(2) yes
C(58) C(59) 1.451(2) yes
C(59) C(60) 1.448(2) yes
C(61) C(62) 1.415(2) yes
C(61) C(66) 1.417(2) yes
C(62) C(63) 1.398(2) yes
C(62) C(67) 1.515(2) yes
C(63) C(64) 1.380(3) yes
C(64) C(65) 1.379(3) yes
C(65) C(66) 1.395(2) yes
C(66) C(69) 1.512(2) yes
C(67) C(68) 1.537(2) yes
C(69) C(70) 1.527(3) yes
C(71) C(72) 1.414(2) yes
C(71) C(76) 1.418(2) yes
C(72) C(73) 1.397(2) yes
C(72) C(77) 1.510(2) yes
C(73) C(74) 1.386(3) yes
C(74) C(75) 1.382(2) yes
C(75) C(76) 1.399(2) yes
C(76) C(79) 1.521(2) yes
C(77) C(78) 1.530(3) yes
C(79) C(80) 1.532(3) yes
C(81) C(82) 1.569(2) yes
C(82) C(83) 1.516(2) yes
C(83) C(84) 1.384(2) yes
C(83) C(88) 1.397(2) yes
C(84) C(85) 1.393(2) yes
C(85) C(86) 1.394(2) yes
C(86) C(87) 1.397(2) yes
C(86) C(89) 1.531(2) yes
C(87) C(88) 1.388(2) yes
C(89) C(90) 1.528(3) yes
C(89) C(91) 1.526(3) yes
C(89) C(92) 1.534(3) yes
C(94) C(95) 1.322(6) yes
C(95) C(96) 1.362(5) yes
C(96) C(97) 1.444(10) yes
C(100) C(105) 1.391(4) yes
C(102) C(103) 1.373(4) yes
C(103) C(104) 1.389(5) yes
C(104) C(105) 1.387(4) yes
C(63) H(1) 0.950 no
C(64) H(2) 0.950 no
C(65) H(3) 0.950 no
C(67) H(4) 0.990 no
C(67) H(5) 0.990 no
C(68) H(6) 0.980 no
C(68) H(7) 0.980 no
C(68) H(8) 0.980 no
C(69) H(9) 0.990 no
C(69) H(10) 0.990 no
C(70) H(11) 0.980 no
C(70) H(12) 0.980 no
C(70) H(13) 0.980 no
C(73) H(14) 0.950 no
C(74) H(15) 0.950 no
C(75) H(16) 0.950 no
C(77) H(17) 0.990 no
C(77) H(18) 0.990 no
C(78) H(19) 0.980 no
C(78) H(20) 0.980 no
C(78) H(21) 0.980 no
C(79) H(22) 0.990 no
C(79) H(23) 0.990 no
C(80) H(24) 0.980 no
C(80) H(25) 0.980 no
C(80) H(26) 0.980 no
C(81) H(27) 0.990 no
C(81) H(28) 0.990 no
C(82) H(29) 1.000 no
C(84) H(30) 0.950 no
C(85) H(31) 0.950 no
C(87) H(32) 0.950 no
C(88) H(33) 0.950 no
C(90) H(34) 0.980 no
C(90) H(35) 0.980 no
C(90) H(36) 0.980 no
C(91) H(37) 0.980 no
C(91) H(38) 0.980 no
C(91) H(39) 0.980 no
C(92) H(40) 0.980 no
C(92) H(41) 0.980 no
C(92) H(42) 0.980 no
C(93) H(43) 0.950 no
C(94) H(44) 0.950 no
C(95) H(45) 0.950 no
C(96) H(46) 0.950 no
C(97) H(47) 0.950 no
C(99) H(48) 0.980 no
C(99) H(49) 0.980 no
C(99) H(50) 0.980 no
C(100) H(51) 0.950 no
C(101) H(52) 0.950 no
C(102) H(53) 0.950 no
C(103) H(54) 0.950 no
C(104) H(55) 0.950 no
C(106) H(56) 0.980 no
C(106) H(57) 0.980 no
C(106) H(58) 0.980 no

loop_
_geom_contact_atom_site_label_1
_geom_contact_atom_site_label_2
_geom_contact_distance
_geom_contact_site_symmetry_2
C(1) C(61) 3.002(2) .
C(1) C(62) 3.508(2) .
C(1) C(67) 3.588(2) .
C(1) C(71) 3.420(2) .
C(1) C(77) 3.436(2) .
C(1) C(81) 3.031(2) .
C(15) C(103) 3.552(3) 3_665
C(19) C(52) 3.587(2) 2_545
C(20) C(52) 3.445(2) 2_545
C(20) C(53) 3.320(2) 2_545
C(21) C(36) 3.544(2) 2_545
C(21) C(52) 3.356(2) 2_545
C(21) C(53) 3.137(2) 2_545
C(23) C(94) 3.533(4) 4_455
C(23) C(95) 3.165(4) 4_455
C(23) C(96) 3.558(5) 4_455
C(25) C(27) 3.392(2) 3_666
C(26) C(27) 3.372(2) 3_666
C(26) C(45) 3.346(2) 3_666
C(27) C(25) 3.392(2) 3_666
C(27) C(26) 3.372(2) 3_666
C(36) C(21) 3.544(2) 2_555
C(39) C(52) 3.597(2) 2_545
C(40) C(51) 3.482(2) 2_545
C(40) C(52) 3.425(2) 2_545
C(41) C(70) 3.599(2) 2_555
C(45) C(26) 3.346(2) 3_666
C(47) C(87) 3.476(2) 3_666
C(49) C(84) 3.594(2) 1_565
C(51) C(40) 3.482(2) 2_555
C(52) C(19) 3.587(2) 2_555
C(52) C(20) 3.445(2) 2_555
C(52) C(21) 3.356(2) 2_555
C(52) C(39) 3.597(2) 2_555
C(52) C(40) 3.425(2) 2_555
C(53) C(20) 3.320(2) 2_555
C(53) C(21) 3.137(2) 2_555
C(59) C(85) 3.357(2) 1_565
C(61) C(1) 3.002(2) .
C(62) C(1) 3.508(2) .
C(64) C(98) 3.520(9) .
C(64) C(99) 3.550(7) .
C(65) C(100) 3.511(3) .
C(67) C(1) 3.588(2) .
C(67) C(75) 3.590(2) 2_655
C(68) C(90) 3.490(3) 4_554
C(70) C(41) 3.599(2) 2_545
C(71) C(1) 3.420(2) .
C(75) C(67) 3.590(2) 2_645
C(77) C(1) 3.436(2) .
C(81) C(1) 3.031(2) .
C(84) C(49) 3.594(2) 1_545
C(85) C(59) 3.357(2) 1_545
C(87) C(47) 3.476(2) 3_666
C(90) C(68) 3.490(3) 4_455
C(91) C(100) 3.444(3) 2_545
C(91) C(105) 3.515(3) 2_545
C(94) C(23) 3.533(4) 4_554
C(95) C(23) 3.165(4) 4_554
C(96) C(23) 3.558(5) 4_554
C(98) C(64) 3.520(9) .
C(99) C(64) 3.550(7) .
C(99) C(99) 3.003(12) 3_655
C(99) C(102) 3.586(8) 3_655
C(100) C(65) 3.511(3) .
C(100) C(91) 3.444(3) 2_555
C(102) C(99) 3.586(8) 3_655
C(103) C(15) 3.552(3) 3_665
C(105) C(91) 3.515(3) 2_555
C(1) H(28) 3.283 .
C(2) H(15) 3.042 2_655
C(3) H(15) 3.119 2_655
C(4) H(58) 3.508 .
C(11) H(46) 3.337 2_655
C(12) H(15) 3.124 2_655
C(13) H(6) 3.572 2_655
C(13) H(7) 3.497 2_655
C(13) H(15) 3.249 2_655
C(14) H(15) 3.297 2_655
C(14) H(54) 3.007 3_665
C(15) H(15) 3.234 2_655
C(15) H(55) 3.169 3_665
C(16) H(55) 3.279 3_665
C(19) H(58) 3.596 .
C(23) H(45) 3.142 4_455
C(24) H(45) 3.422 4_455
C(24) H(46) 3.573 4_455
C(28) H(32) 3.206 3_666
C(28) H(46) 3.577 2_655
C(29) H(34) 3.459 3_666
C(29) H(46) 3.188 2_655
C(30) H(7) 3.145 2_655
C(30) H(23) 3.580 1_565
C(30) H(34) 3.149 3_666
C(31) H(23) 3.035 1_565
C(31) H(34) 3.061 3_666
C(32) H(12) 3.298 1_565
C(32) H(22) 3.513 1_565
C(33) H(12) 3.441 1_565
C(33) H(23) 3.312 1_565
C(33) H(25) 3.394 1_565
C(33) H(54) 3.200 3_665
C(34) H(12) 3.280 1_565
C(34) H(43) 3.450 3_665
C(34) H(54) 3.162 3_665
C(36) H(30) 3.502 2_555
C(36) H(44) 3.457 3_665
C(37) H(30) 3.134 2_555
C(37) H(44) 3.318 3_665
C(39) H(30) 3.117 2_555
C(40) H(11) 3.548 2_555
C(40) H(12) 3.434 2_555
C(41) H(12) 3.465 2_555
C(42) H(52) 3.569 2_555
C(43) H(20) 3.301 3_666
C(43) H(52) 3.127 2_555
C(44) H(19) 3.490 3_666
C(44) H(20) 3.207 3_666
C(45) H(19) 3.277 3_666
C(46) H(19) 3.598 3_666
C(46) H(32) 3.509 3_666
C(46) H(33) 3.533 3_666
C(46) H(40) 3.167 1_565
C(47) H(33) 3.534 3_666
C(48) H(32) 3.095 3_666
C(48) H(34) 3.332 3_666
C(54) H(9) 3.078 2_555
C(54) H(29) 3.481 2_555
C(54) H(30) 3.486 2_555
C(55) H(11) 3.031 2_555
C(56) H(51) 3.014 2_555
C(56) H(52) 3.324 2_555
C(57) H(39) 3.546 1_565
C(57) H(51) 3.360 2_555
C(58) H(39) 3.169 1_565
C(58) H(40) 3.280 1_565
C(59) H(31) 3.219 1_565
C(59) H(39) 3.416 1_565
C(60) H(31) 3.588 1_565
C(60) H(51) 3.594 2_555
C(65) H(51) 3.534 .
C(67) H(15) 3.169 2_655
C(67) H(35) 3.221 4_554
C(68) H(16) 3.229 2_655
C(68) H(34) 3.528 4_554
C(68) H(35) 3.042 4_554
C(68) H(36) 3.340 4_554
C(70) H(50) 3.214 3_655
C(71) H(41) 3.182 3_656
C(72) H(38) 3.486 3_656
C(72) H(41) 3.466 3_656
C(73) H(38) 3.074 3_656
C(74) H(35) 3.212 3_656
C(74) H(38) 3.414 3_656
C(75) H(4) 3.474 2_645
C(75) H(7) 3.399 2_645
C(75) H(35) 3.120 3_656
C(75) H(41) 3.595 3_656
C(76) H(41) 3.230 3_656
C(77) H(26) 3.356 2_655
C(78) H(38) 3.226 3_656
C(78) H(40) 3.159 3_656
C(80) H(18) 3.170 2_645
C(80) H(47) 3.285 .
C(80) H(53) 3.304 3_655
C(81) H(41) 3.291 3_656
C(83) H(45) 3.428 4_455
C(84) H(44) 3.324 4_455
C(84) H(45) 3.323 4_455
C(85) H(44) 3.176 4_455
C(85) H(45) 3.079 4_455
C(87) H(42) 3.210 3_656
C(87) H(45) 3.025 4_455
C(88) H(40) 3.516 3_656
C(88) H(42) 3.006 3_656
C(88) H(45) 3.260 4_455
C(90) H(5) 3.429 4_455
C(90) H(8) 3.407 4_455
C(90) H(45) 3.249 4_455
C(91) H(21) 3.135 3_656
C(91) H(51) 3.512 2_545
C(91) H(56) 3.233 2_545
C(92) H(21) 3.288 3_656
C(92) H(28) 3.085 3_656
C(92) H(33) 3.133 3_656
C(93) H(45) 3.251 .
C(93) H(47) 3.175 .
C(93) H(49) 3.181 .
C(94) H(36) 3.545 4_554
C(95) H(43) 3.247 .
C(96) H(8) 3.141 .
C(96) H(20) 3.472 2_645
C(96) H(36) 3.231 4_554
C(97) H(8) 3.518 .
C(97) H(20) 3.437 2_645
C(97) H(24) 3.491 .
C(97) H(43) 3.182 .
C(97) H(52) 3.323 3_655
C(97) H(53) 3.121 3_655
C(98) H(2) 3.246 .
C(98) H(44) 3.230 .
C(98) H(46) 3.275 .
C(98) H(52) 3.410 3_655
C(98) H(53) 3.371 3_655
C(99) H(2) 3.226 .
C(99) H(11) 3.446 3_655
C(99) H(50) 3.029 3_655
C(99) H(52) 3.454 3_655
C(99) H(53) 3.143 3_655
C(100) H(2) 3.596 .
C(100) H(37) 3.332 2_555
C(100) H(38) 3.421 2_555
C(100) H(39) 3.019 2_555
C(100) H(57) 3.264 .
C(101) H(21) 3.574 4_454
C(101) H(47) 3.444 3_655
C(101) H(54) 3.236 .
C(102) H(14) 3.111 4_454
C(102) H(25) 3.431 3_655
C(102) H(47) 3.131 3_655
C(103) H(52) 3.240 .
C(104) H(2) 3.295 .
C(104) H(37) 3.523 2_555
C(104) H(57) 3.127 3_665
C(104) H(58) 3.265 .
C(105) H(2) 3.251 .
C(105) H(3) 3.486 .
C(105) H(37) 3.020 2_555
C(105) H(38) 3.596 2_555
C(105) H(39) 3.378 2_555
C(105) H(52) 3.281 .
C(105) H(57) 3.385 3_665
C(106) H(37) 3.145 2_555
C(106) H(55) 3.292 3_665
H(1) H(35) 3.213 4_554
H(1) H(36) 3.310 4_554
H(1) H(37) 3.322 4_554
H(1) H(56) 3.203 3_665
H(2) C(98) 3.246 .
H(2) C(99) 3.226 .
H(2) C(100) 3.596 .
H(2) C(104) 3.295 .
H(2) C(105) 3.251 .
H(2) H(50) 3.520 .
H(2) H(55) 3.589 .
H(2) H(56) 3.561 3_665
H(2) H(57) 3.559 .
H(2) H(57) 3.366 3_665
H(3) C(105) 3.486 .
H(3) H(49) 3.083 3_655
H(3) H(50) 3.354 3_655
H(3) H(52) 3.143 .
H(4) C(75) 3.474 2_655
H(4) H(15) 3.188 2_655
H(5) C(90) 3.429 4_554
H(5) H(36) 3.576 4_554
H(6) C(13) 3.572 2_645
H(6) H(16) 3.595 2_655
H(7) C(13) 3.497 2_645
H(7) C(30) 3.145 2_645
H(7) C(75) 3.399 2_655
H(7) H(23) 3.486 2_655
H(8) C(90) 3.407 4_554
H(8) C(96) 3.141 .
H(8) C(97) 3.518 .
H(8) H(34) 3.564 4_554
H(8) H(35) 3.139 4_554
H(8) H(47) 3.574 .
H(9) C(54) 3.078 2_545
H(11) C(40) 3.548 2_545
H(11) C(55) 3.031 2_545
H(11) C(99) 3.446 3_655
H(11) H(43) 3.588 3_655
H(11) H(49) 3.442 3_655
H(11) H(52) 3.513 .
H(12) C(32) 3.298 1_545
H(12) C(33) 3.441 1_545
H(12) C(34) 3.280 1_545
H(12) C(40) 3.434 2_545
H(12) C(41) 3.465 2_545
H(13) H(48) 3.600 .
H(14) C(102) 3.111 4_555
H(14) H(25) 3.337 2_655
H(14) H(38) 3.105 3_656
H(14) H(53) 3.148 4_555
H(15) C(2) 3.042 2_645
H(15) C(3) 3.119 2_645
H(15) C(12) 3.124 2_645
H(15) C(13) 3.249 2_645
H(15) C(14) 3.297 2_645
H(15) C(15) 3.234 2_645
H(15) C(67) 3.169 2_645
H(15) H(4) 3.188 2_645
H(15) H(35) 3.299 3_656
H(16) C(68) 3.229 2_645
H(16) H(6) 3.595 2_645
H(16) H(17) 3.523 2_645
H(16) H(18) 3.140 2_645
H(16) H(35) 3.116 3_656
H(17) H(16) 3.523 2_655
H(18) C(80) 3.170 2_655
H(18) H(16) 3.140 2_655
H(18) H(25) 3.115 2_655
H(18) H(47) 3.393 2_655
H(18) H(53) 3.467 4_555
H(19) C(44) 3.490 3_666
H(19) C(45) 3.277 3_666
H(19) C(46) 3.598 3_666
H(19) H(41) 3.573 3_656
H(20) C(43) 3.301 3_666
H(20) C(44) 3.207 3_666
H(20) C(96) 3.472 2_655
H(20) C(97) 3.437 2_655
H(20) H(46) 3.011 2_655
H(20) H(52) 3.421 4_555
H(20) H(53) 3.556 4_555
H(21) C(91) 3.135 3_656
H(21) C(92) 3.288 3_656
H(21) C(101) 3.574 4_555
H(21) H(39) 3.294 3_656
H(21) H(41) 3.259 3_656
H(21) H(52) 3.528 4_555
H(22) C(32) 3.513 1_545
H(23) C(30) 3.580 1_545
H(23) C(31) 3.035 1_545
H(23) C(33) 3.312 1_545
H(23) H(7) 3.486 2_645
H(23) H(34) 3.491 3_656
H(23) H(41) 3.581 3_656
H(24) C(97) 3.491 .
H(24) H(53) 3.307 3_655
H(25) C(33) 3.394 1_545
H(25) C(102) 3.431 3_655
H(25) H(14) 3.337 2_645
H(25) H(18) 3.115 2_645
H(25) H(47) 3.368 .
H(25) H(54) 3.121 3_655
H(26) C(77) 3.356 2_645
H(26) H(47) 3.016 .
H(26) H(53) 3.408 3_655
H(27) H(41) 3.099 3_656
H(28) C(1) 3.283 .
H(28) C(92) 3.085 3_656
H(28) H(40) 3.040 3_656
H(28) H(42) 3.129 3_656
H(29) C(54) 3.481 2_545
H(30) C(36) 3.502 2_545
H(30) C(37) 3.134 2_545
H(30) C(39) 3.117 2_545
H(30) C(54) 3.486 2_545
H(30) H(44) 3.369 4_455
H(31) C(59) 3.219 1_545
H(31) C(60) 3.588 1_545
H(31) H(44) 3.115 4_455
H(31) H(45) 3.547 4_455
H(31) H(51) 3.575 2_545
H(31) H(56) 3.223 2_545
H(32) C(28) 3.206 3_666
H(32) C(46) 3.509 3_666
H(32) C(48) 3.095 3_666
H(32) H(42) 3.100 3_656
H(32) H(45) 3.477 4_455
H(33) C(46) 3.533 3_666
H(33) C(47) 3.534 3_666
H(33) C(92) 3.133 3_656
H(33) H(41) 3.304 3_656
H(34) C(29) 3.459 3_666
H(34) C(30) 3.149 3_666
H(34) C(31) 3.061 3_666
H(34) C(48) 3.332 3_666
H(34) C(68) 3.528 4_455
H(34) H(8) 3.564 4_455
H(34) H(23) 3.491 3_656
H(35) C(67) 3.221 4_455
H(35) C(68) 3.042 4_455
H(35) C(74) 3.212 3_656
H(35) C(75) 3.120 3_656
H(35) H(1) 3.213 4_455
H(35) H(8) 3.139 4_455
H(35) H(15) 3.299 3_656
H(35) H(16) 3.116 3_656
H(36) C(68) 3.340 4_455
H(36) C(94) 3.545 4_455
H(36) C(96) 3.231 4_455
H(36) H(1) 3.310 4_455
H(36) H(5) 3.576 4_455
H(36) H(46) 3.217 4_455
H(37) C(100) 3.332 2_545
H(37) C(104) 3.523 2_545
H(37) C(105) 3.020 2_545
H(37) C(106) 3.145 2_545
H(37) H(1) 3.322 4_455
H(37) H(51) 3.502 2_545
H(38) C(72) 3.486 3_656
H(38) C(73) 3.074 3_656
H(38) C(74) 3.414 3_656
H(38) C(78) 3.226 3_656
H(38) C(100) 3.421 2_545
H(38) C(105) 3.596 2_545
H(38) H(14) 3.105 3_656
H(39) C(57) 3.546 1_545
H(39) C(58) 3.169 1_545
H(39) C(59) 3.416 1_545
H(39) C(100) 3.019 2_545
H(39) C(105) 3.378 2_545
H(39) H(21) 3.294 3_656
H(39) H(56) 3.175 2_545
H(40) C(46) 3.167 1_545
H(40) C(58) 3.280 1_545
H(40) C(78) 3.159 3_656
H(40) C(88) 3.516 3_656
H(40) H(28) 3.040 3_656
H(41) C(71) 3.182 3_656
H(41) C(72) 3.466 3_656
H(41) C(75) 3.595 3_656
H(41) C(76) 3.230 3_656
H(41) C(81) 3.291 3_656
H(41) H(19) 3.573 3_656
H(41) H(21) 3.259 3_656
H(41) H(23) 3.581 3_656
H(41) H(27) 3.099 3_656
H(41) H(33) 3.304 3_656
H(42) C(87) 3.210 3_656
H(42) C(88) 3.006 3_656
H(42) H(28) 3.129 3_656
H(42) H(32) 3.100 3_656
H(43) C(34) 3.450 3_665
H(43) C(95) 3.247 .
H(43) C(97) 3.182 .
H(43) H(11) 3.588 3_655
H(43) H(49) 3.345 .
H(44) C(36) 3.457 3_665
H(44) C(37) 3.318 3_665
H(44) C(84) 3.324 4_554
H(44) C(85) 3.176 4_554
H(44) C(98) 3.230 .
H(44) H(30) 3.369 4_554
H(44) H(31) 3.115 4_554
H(44) H(56) 3.347 3_665
H(45) C(23) 3.142 4_554
H(45) C(24) 3.422 4_554
H(45) C(83) 3.428 4_554
H(45) C(84) 3.323 4_554
H(45) C(85) 3.079 4_554
H(45) C(87) 3.025 4_554
H(45) C(88) 3.260 4_554
H(45) C(90) 3.249 4_554
H(45) C(93) 3.251 .
H(45) H(31) 3.547 4_554
H(45) H(32) 3.477 4_554
H(46) C(11) 3.337 2_645
H(46) C(24) 3.573 4_554
H(46) C(28) 3.577 2_645
H(46) C(29) 3.188 2_645
H(46) C(98) 3.275 .
H(46) H(20) 3.011 2_645
H(46) H(36) 3.217 4_554
H(47) C(80) 3.285 .
H(47) C(93) 3.175 .
H(47) C(101) 3.444 3_655
H(47) C(102) 3.131 3_655
H(47) H(8) 3.574 .
H(47) H(18) 3.393 2_645
H(47) H(25) 3.368 .
H(47) H(26) 3.016 .
H(47) H(52) 3.004 3_655
H(48) H(13) 3.600 .
H(48) H(53) 3.485 3_655
H(49) C(93) 3.181 .
H(49) H(3) 3.083 3_655
H(49) H(11) 3.442 3_655
H(49) H(43) 3.345 .
H(50) C(70) 3.214 3_655
H(50) C(99) 3.029 3_655
H(50) H(2) 3.520 .
H(50) H(3) 3.354 3_655
H(50) H(50) 3.355 3_655
H(51) C(56) 3.014 2_545
H(51) C(57) 3.360 2_545
H(51) C(60) 3.594 2_545
H(51) C(65) 3.534 .
H(51) C(91) 3.512 2_555
H(51) H(31) 3.575 2_555
H(51) H(37) 3.502 2_555
H(51) H(56) 3.027 .
H(51) H(57) 3.526 .
H(52) C(42) 3.569 2_545
H(52) C(43) 3.127 2_545
H(52) C(56) 3.324 2_545
H(52) C(97) 3.323 3_655
H(52) C(98) 3.410 3_655
H(52) C(99) 3.454 3_655
H(52) C(103) 3.240 .
H(52) C(105) 3.281 .
H(52) H(3) 3.143 .
H(52) H(11) 3.513 .
H(52) H(20) 3.421 4_454
H(52) H(21) 3.528 4_454
H(52) H(47) 3.004 3_655
H(53) C(80) 3.304 3_655
H(53) C(97) 3.121 3_655
H(53) C(98) 3.371 3_655
H(53) C(99) 3.143 3_655
H(53) H(14) 3.148 4_454
H(53) H(18) 3.467 4_454
H(53) H(20) 3.556 4_454
H(53) H(24) 3.307 3_655
H(53) H(26) 3.408 3_655
H(53) H(48) 3.485 3_655
H(54) C(14) 3.007 3_665
H(54) C(33) 3.200 3_665
H(54) C(34) 3.162 3_665
H(54) C(101) 3.236 .
H(54) H(25) 3.121 3_655
H(55) C(15) 3.169 3_665
H(55) C(16) 3.279 3_665
H(55) C(106) 3.292 3_665
H(55) H(2) 3.589 .
H(55) H(56) 3.043 .
H(55) H(58) 3.543 .
H(55) H(58) 3.249 3_665
H(56) C(91) 3.233 2_555
H(56) H(1) 3.203 3_665
H(56) H(2) 3.561 3_665
H(56) H(31) 3.223 2_555
H(56) H(39) 3.175 2_555
H(56) H(44) 3.347 3_665
H(56) H(51) 3.027 .
H(56) H(55) 3.043 .
H(56) H(57) 3.540 3_665
H(57) C(100) 3.264 .
H(57) C(104) 3.127 3_665
H(57) C(105) 3.385 3_665
H(57) H(2) 3.559 .
H(57) H(2) 3.366 3_665
H(57) H(51) 3.526 .
H(57) H(56) 3.540 3_665
H(57) H(58) 3.505 3_665
H(58) C(4) 3.508 .
H(58) C(19) 3.596 .
H(58) C(104) 3.265 .
H(58) H(55) 3.543 .
H(58) H(55) 3.249 3_665
H(58) H(57) 3.505 3_665

loop_
_geom_torsion_atom_site_label_1
_geom_torsion_atom_site_label_2
_geom_torsion_atom_site_label_3
_geom_torsion_atom_site_label_4
_geom_torsion
C(1) Si(1) C(61) C(62) 71.00(16)
C(1) Si(1) C(61) C(66) -102.30(17)
C(61) Si(1) C(1) C(2) -52.70(19)
C(61) Si(1) C(1) C(5) 54.15(12)
C(61) Si(1) C(1) C(9) 165.15(12)
C(1) Si(1) C(71) C(72) 5.5(2)
C(1) Si(1) C(71) C(76) -170.83(13)
C(71) Si(1) C(1) C(2) 67.1(2)
C(71) Si(1) C(1) C(5) 173.92(10)
C(71) Si(1) C(1) C(9) -75.07(14)
C(1) Si(1) C(81) C(82) 42.79(18)
C(81) Si(1) C(1) C(2) 178.85(17)
C(81) Si(1) C(1) C(5) -74.31(12)
C(81) Si(1) C(1) C(9) 36.70(13)
C(61) Si(1) C(71) C(72) 121.85(17)
C(61) Si(1) C(71) C(76) -54.44(16)
C(71) Si(1) C(61) C(62) -58.96(16)
C(71) Si(1) C(61) C(66) 127.74(16)
C(61) Si(1) C(81) C(82) -68.6(2)
C(81) Si(1) C(61) C(62) -177.55(13)
C(81) Si(1) C(61) C(66) 9.2(2)
C(71) Si(1) C(81) C(82) 169.95(16)
C(81) Si(1) C(71) C(72) -105.94(17)
C(81) Si(1) C(71) C(76) 77.77(15)
Si(1) C(1) C(2) C(3) 90.9(2)
Si(1) C(1) C(2) C(12) -124.11(19)
Si(1) C(1) C(5) C(4) -120.82(14)
Si(1) C(1) C(5) C(6) 84.87(17)
Si(1) C(1) C(9) C(8) -74.2(2)
Si(1) C(1) C(9) C(10) 131.21(15)
C(2) C(1) C(5) C(4) 14.96(19)
C(2) C(1) C(5) C(6) -139.34(17)
C(5) C(1) C(2) C(3) -13.41(19)
C(5) C(1) C(2) C(12) 131.56(18)
C(2) C(1) C(9) C(8) 133.63(18)
C(2) C(1) C(9) C(10) -20.9(2)
C(9) C(1) C(2) C(3) -127.45(16)
C(9) C(1) C(2) C(12) 17.5(2)
C(5) C(1) C(9) C(8) 25.7(2)
C(5) C(1) C(9) C(10) -128.80(17)
C(9) C(1) C(5) C(4) 129.45(16)
C(9) C(1) C(5) C(6) -24.9(2)
C(1) C(2) C(3) C(4) 7.8(2)
C(1) C(2) C(3) C(15) 151.29(18)
C(1) C(2) C(12) C(11) -6.6(2)
C(1) C(2) C(12) C(13) -145.73(18)
C(3) C(2) C(12) C(11) 135.87(18)
C(3) C(2) C(12) C(13) -3.2(2)
C(12) C(2) C(3) C(4) -139.33(17)
C(12) C(2) C(3) C(15) 4.2(2)
C(2) C(3) C(4) C(5) 2.0(2)
C(2) C(3) C(4) C(18) 146.43(18)
C(2) C(3) C(15) C(14) -2.3(2)
C(2) C(3) C(15) C(16) -140.39(19)
C(4) C(3) C(15) C(14) 137.85(19)
C(4) C(3) C(15) C(16) -0.3(2)
C(15) C(3) C(4) C(5) -142.88(18)
C(15) C(3) C(4) C(18) 1.5(2)
C(3) C(4) C(5) C(1) -11.4(2)
C(3) C(4) C(5) C(6) 143.33(18)
C(3) C(4) C(18) C(17) -1.9(2)
C(3) C(4) C(18) C(19) -138.96(19)
C(5) C(4) C(18) C(17) 138.63(19)
C(5) C(4) C(18) C(19) 1.5(2)
C(18) C(4) C(5) C(1) -156.80(17)
C(18) C(4) C(5) C(6) -2.1(2)
C(1) C(5) C(6) C(7) -1.0(2)
C(1) C(5) C(6) C(20) 152.57(17)
C(4) C(5) C(6) C(7) -152.99(17)
C(4) C(5) C(6) C(20) 0.6(2)
C(5) C(6) C(7) C(8) 26.2(2)
C(5) C(6) C(7) C(22) 140.11(18)
C(5) C(6) C(7) C(82) -91.6(2)
C(5) C(6) C(20) C(19) 1.5(2)
C(5) C(6) C(20) C(21) -144.20(18)
C(7) C(6) C(20) C(19) 157.71(17)
C(7) C(6) C(20) C(21) 12.0(2)
C(20) C(6) C(7) C(8) -129.39(16)
C(20) C(6) C(7) C(22) -15.48(19)
C(20) C(6) C(7) C(82) 112.79(16)
C(6) C(7) C(8) C(9) -25.6(2)
C(6) C(7) C(8) C(25) 128.06(18)
C(6) C(7) C(22) C(21) 13.53(18)
C(6) C(7) C(22) C(23) -130.39(18)
C(6) C(7) C(82) C(81) 72.38(17)
C(6) C(7) C(82) C(83) -161.81(14)
C(8) C(7) C(22) C(21) 127.64(16)
C(8) C(7) C(22) C(23) -16.3(2)
C(22) C(7) C(8) C(9) -133.47(18)
C(22) C(7) C(8) C(25) 20.2(2)
C(8) C(7) C(82) C(81) -44.85(19)
C(8) C(7) C(82) C(83) 80.96(18)
C(82) C(7) C(8) C(9) 89.1(2)
C(82) C(7) C(8) C(25) -117.21(18)
C(22) C(7) C(82) C(81) -174.98(15)
C(22) C(7) C(82) C(83) -49.2(2)
C(82) C(7) C(22) C(21) -101.75(19)
C(82) C(7) C(22) C(23) 114.3(2)
C(7) C(8) C(9) C(1) -0.4(2)
C(7) C(8) C(9) C(10) 157.22(17)
C(7) C(8) C(25) C(24) -13.0(2)
C(7) C(8) C(25) C(26) -157.27(17)
C(9) C(8) C(25) C(24) 143.62(18)
C(9) C(8) C(25) C(26) -0.6(2)
C(25) C(8) C(9) C(1) -157.53(17)
C(25) C(8) C(9) C(10) 0.1(2)
C(1) C(9) C(10) C(11) 13.7(2)
C(1) C(9) C(10) C(26) 158.18(17)
C(8) C(9) C(10) C(11) -144.06(18)
C(8) C(9) C(10) C(26) 0.4(2)
C(9) C(10) C(11) C(12) -0.1(2)
C(9) C(10) C(11) C(29) 137.30(19)
C(9) C(10) C(26) C(25) -0.8(2)
C(9) C(10) C(26) C(27) -142.21(18)
C(11) C(10) C(26) C(25) 143.80(18)
C(11) C(10) C(26) C(27) 2.4(2)
C(26) C(10) C(11) C(12) -140.12(18)
C(26) C(10) C(11) C(29) -2.7(2)
C(10) C(11) C(12) C(2) -3.2(2)
C(10) C(11) C(12) C(13) 141.08(17)
C(10) C(11) C(29) C(28) 1.6(2)
C(10) C(11) C(29) C(30) -140.65(18)
C(12) C(11) C(29) C(28) 142.76(18)
C(12) C(11) C(29) C(30) 0.5(2)
C(29) C(11) C(12) C(2) -144.72(17)
C(29) C(11) C(12) C(13) -0.5(2)
C(2) C(12) C(13) C(14) 0.5(2)
C(2) C(12) C(13) C(30) 144.58(18)
C(11) C(12) C(13) C(14) -143.88(18)
C(11) C(12) C(13) C(30) 0.2(2)
C(12) C(13) C(14) C(15) 1.5(2)
C(12) C(13) C(14) C(33) 138.87(19)
C(12) C(13) C(30) C(29) 0.1(2)
C(12) C(13) C(30) C(31) -143.66(19)
C(14) C(13) C(30) C(29) 144.57(18)
C(14) C(13) C(30) C(31) 0.8(2)
C(30) C(13) C(14) C(15) -138.71(19)
C(30) C(13) C(14) C(33) -1.3(2)
C(13) C(14) C(15) C(3) -0.6(2)
C(13) C(14) C(15) C(16) 142.01(18)
C(13) C(14) C(33) C(32) 0.9(3)
C(13) C(14) C(33) C(34) -141.59(19)
C(15) C(14) C(33) C(32) 142.31(19)
C(15) C(14) C(33) C(34) -0.2(2)
C(33) C(14) C(15) C(3) -142.41(19)
C(33) C(14) C(15) C(16) 0.2(2)
C(3) C(15) C(16) C(17) -0.6(2)
C(3) C(15) C(16) C(34) 142.23(19)
C(14) C(15) C(16) C(17) -142.95(19)
C(14) C(15) C(16) C(34) -0.1(2)
C(15) C(16) C(17) C(18) 0.2(2)
C(15) C(16) C(17) C(37) 138.01(19)
C(15) C(16) C(34) C(33) 0.03(17)
C(15) C(16) C(34) C(35) -142.7(2)
C(17) C(16) C(34) C(33) 143.05(19)
C(17) C(16) C(34) C(35) 0.3(3)
C(34) C(16) C(17) C(18) -138.1(2)
C(34) C(16) C(17) C(37) -0.4(2)
C(16) C(17) C(18) C(4) 1.0(2)
C(16) C(17) C(18) C(19) 142.51(18)
C(16) C(17) C(37) C(36) 0.1(2)
C(16) C(17) C(37) C(38) -142.38(18)
C(18) C(17) C(37) C(36) 142.34(19)
C(18) C(17) C(37) C(38) -0.2(2)
C(37) C(17) C(18) C(4) -141.39(18)
C(37) C(17) C(18) C(19) 0.2(2)
C(4) C(18) C(19) C(20) 0.5(2)
C(4) C(18) C(19) C(38) 141.18(18)
C(17) C(18) C(19) C(20) -140.79(18)
C(17) C(18) C(19) C(38) -0.1(2)
C(18) C(19) C(20) C(6) -2.0(2)
C(18) C(19) C(20) C(21) 138.88(19)
C(18) C(19) C(38) C(39) -142.05(18)
C(20) C(19) C(38) C(37) 140.70(18)
C(20) C(19) C(38) C(39) -1.3(2)
C(38) C(19) C(20) C(6) -138.47(19)
C(38) C(19) C(20) C(21) 2.4(2)
C(6) C(20) C(21) C(22) -2.5(2)
C(6) C(20) C(21) C(40) 143.36(17)
C(19) C(20) C(21) C(22) -147.50(18)
C(19) C(20) C(21) C(40) -1.6(2)
C(20) C(21) C(22) C(7) -7.6(2)
C(20) C(21) C(22) C(23) 138.75(17)
C(20) C(21) C(40) C(39) -0.2(2)
C(20) C(21) C(40) C(41) -137.54(18)
C(22) C(21) C(40) C(39) 140.79(18)
C(22) C(21) C(40) C(41) 3.4(2)
C(40) C(21) C(22) C(7) -151.95(17)
C(40) C(21) C(22) C(23) -5.6(2)
C(7) C(22) C(23) C(24) 5.3(2)
C(7) C(22) C(23) C(42) 145.66(18)
C(21) C(22) C(23) C(24) -136.12(19)
C(21) C(22) C(23) C(42) 4.3(2)
C(22) C(23) C(24) C(25) 4.4(2)
C(22) C(23) C(24) C(44) 144.90(19)
C(22) C(23) C(42) C(41) -0.9(2)
C(22) C(23) C(42) C(43) -145.39(18)
C(24) C(23) C(42) C(41) 144.77(18)
C(24) C(23) C(42) C(43) 0.2(2)
C(42) C(23) C(24) C(25) -140.86(18)
C(42) C(23) C(24) C(44) -0.4(2)
C(23) C(24) C(25) C(8) -0.8(2)
C(23) C(24) C(25) C(26) 138.77(18)
C(23) C(24) C(44) C(43) 0.4(2)
C(23) C(24) C(44) C(45) -142.20(18)
C(25) C(24) C(44) C(43) 140.88(18)
C(25) C(24) C(44) C(45) -1.7(2)
C(44) C(24) C(25) C(8) -137.29(19)
C(44) C(24) C(25) C(26) 2.3(2)
C(8) C(25) C(26) C(10) 0.9(2)
C(8) C(25) C(26) C(27) 142.11(18)
C(24) C(25) C(26) C(10) -143.09(18)
C(24) C(25) C(26) C(27) -1.9(2)
C(10) C(26) C(27) C(28) -0.8(2)
C(10) C(26) C(27) C(45) 136.69(19)
C(25) C(26) C(27) C(28) -136.79(19)
C(25) C(26) C(27) C(45) 0.7(2)
C(26) C(27) C(28) C(29) -0.3(2)
C(26) C(27) C(28) C(47) 141.70(19)
C(26) C(27) C(45) C(44) -0.2(2)
C(26) C(27) C(45) C(46) -142.08(18)
C(28) C(27) C(45) C(44) 141.73(18)
C(28) C(27) C(45) C(46) -0.2(2)
C(45) C(27) C(28) C(29) -141.92(18)
C(45) C(27) C(28) C(47) 0.1(2)
C(27) C(28) C(29) C(11) -0.0(2)
C(27) C(28) C(29) C(30) 137.55(19)
C(27) C(28) C(47) C(46) 0.05(17)
C(27) C(28) C(47) C(48) -142.85(19)
C(29) C(28) C(47) C(46) 141.82(19)
C(29) C(28) C(47) C(48) -1.1(3)
C(47) C(28) C(29) C(11) -137.4(2)
C(47) C(28) C(29) C(30) 0.2(2)
C(11) C(29) C(30) C(13) -0.4(2)
C(11) C(29) C(30) C(31) 143.58(19)
C(28) C(29) C(30) C(13) -142.75(19)
C(28) C(29) C(30) C(31) 1.2(2)
C(13) C(30) C(31) C(32) 0.2(3)
C(13) C(30) C(31) C(48) 138.1(2)
C(29) C(30) C(31) C(32) -139.6(2)
C(29) C(30) C(31) C(48) -1.7(3)
C(30) C(31) C(32) C(33) -0.6(3)
C(30) C(31) C(32) C(50) 142.06(19)
C(30) C(31) C(48) C(47) 0.8(3)
C(30) C(31) C(48) C(49) -141.58(19)
C(32) C(31) C(48) C(47) 143.05(19)
C(32) C(31) C(48) C(49) 0.7(2)
C(48) C(31) C(32) C(33) -143.19(19)
C(48) C(31) C(32) C(50) -0.5(2)
C(31) C(32) C(33) C(14) 0.1(2)
C(31) C(32) C(33) C(34) 138.1(2)
C(31) C(32) C(50) C(49) 0.08(18)
C(31) C(32) C(50) C(51) -142.79(19)
C(33) C(32) C(50) C(49) 142.53(19)
C(33) C(32) C(50) C(51) -0.3(2)
C(50) C(32) C(33) C(14) -137.8(2)
C(50) C(32) C(33) C(34) 0.2(2)
C(14) C(33) C(34) C(16) 0.1(2)
C(14) C(33) C(34) C(35) 142.68(19)
C(32) C(33) C(34) C(16) -142.55(19)
C(32) C(33) C(34) C(35) 0.1(2)
C(16) C(34) C(35) C(36) -0.1(2)
C(16) C(34) C(35) C(51) 138.0(2)
C(33) C(34) C(35) C(36) -138.3(2)
C(33) C(34) C(35) C(51) -0.2(3)
C(34) C(35) C(36) C(37) -0.2(2)
C(34) C(35) C(36) C(53) 142.1(2)
C(34) C(35) C(51) C(50) 0.1(2)
C(34) C(35) C(51) C(52) -142.37(19)
C(36) C(35) C(51) C(50) 142.65(19)
C(36) C(35) C(51) C(52) 0.2(2)
C(51) C(35) C(36) C(37) -142.6(2)
C(51) C(35) C(36) C(53) -0.3(2)
C(35) C(36) C(37) C(17) 0.1(2)
C(35) C(36) C(37) C(38) 137.8(2)
C(35) C(36) C(53) C(52) 0.3(2)
C(35) C(36) C(53) C(54) -142.65(19)
C(37) C(36) C(53) C(52) 142.88(19)
C(37) C(36) C(53) C(54) -0.1(2)
C(53) C(36) C(37) C(17) -137.82(19)
C(53) C(36) C(37) C(38) -0.2(2)
C(17) C(37) C(38) C(19) 0.10(19)
C(17) C(37) C(38) C(39) 142.15(18)
C(36) C(37) C(38) C(19) -142.01(19)
C(36) C(37) C(38) C(39) 0.0(2)
C(19) C(38) C(39) C(40) -0.4(2)
C(19) C(38) C(39) C(54) 138.05(19)
C(37) C(38) C(39) C(40) -138.10(19)
C(37) C(38) C(39) C(54) 0.4(2)
C(38) C(39) C(40) C(21) 1.2(2)
C(38) C(39) C(40) C(41) 142.72(18)
C(38) C(39) C(54) C(53) -0.7(2)
C(38) C(39) C(54) C(55) -143.16(18)
C(40) C(39) C(54) C(53) 142.37(19)
C(40) C(39) C(54) C(55) -0.09(17)
C(54) C(39) C(40) C(21) -141.52(18)
C(54) C(39) C(40) C(41) -0.02(17)
C(21) C(40) C(41) C(42) 0.2(2)
C(21) C(40) C(41) C(55) 141.99(17)
C(39) C(40) C(41) C(42) -141.68(18)
C(39) C(40) C(41) C(55) 0.1(2)
C(40) C(41) C(42) C(23) -1.5(2)
C(40) C(41) C(42) C(43) 139.04(19)
C(40) C(41) C(55) C(54) -0.2(2)
C(40) C(41) C(55) C(56) -142.43(18)
C(42) C(41) C(55) C(54) 141.26(18)
C(42) C(41) C(55) C(56) -1.0(2)
C(55) C(41) C(42) C(23) -138.76(19)
C(55) C(41) C(42) C(43) 1.8(2)
C(23) C(42) C(43) C(44) 0.02(17)
C(23) C(42) C(43) C(57) 143.54(18)
C(41) C(42) C(43) C(44) -144.80(18)
C(41) C(42) C(43) C(57) -1.3(2)
C(42) C(43) C(44) C(24) -0.3(2)
C(42) C(43) C(44) C(45) 142.61(18)
C(42) C(43) C(57) C(56) -0.0(2)
C(42) C(43) C(57) C(58) -138.2(2)
C(44) C(43) C(57) C(56) 139.40(19)
C(44) C(43) C(57) C(58) 1.3(2)
C(57) C(43) C(44) C(24) -143.75(18)
C(57) C(43) C(44) C(45) -0.9(2)
C(24) C(44) C(45) C(27) 0.6(2)
C(24) C(44) C(45) C(46) 137.87(19)
C(43) C(44) C(45) C(27) -137.36(19)
C(43) C(44) C(45) C(46) -0.1(2)
C(27) C(45) C(46) C(47) 0.2(2)
C(27) C(45) C(46) C(58) 142.55(19)
C(44) C(45) C(46) C(47) -141.57(19)
C(44) C(45) C(46) C(58) 0.7(2)
C(45) C(46) C(47) C(28) -0.2(2)
C(45) C(46) C(47) C(48) 142.44(19)
C(45) C(46) C(58) C(57) -0.4(3)
C(45) C(46) C(58) C(59) -138.5(2)
C(47) C(46) C(58) C(57) 137.5(2)
C(47) C(46) C(58) C(59) -0.5(3)
C(58) C(46) C(47) C(28) -142.49(19)
C(58) C(46) C(47) C(48) 0.1(2)
C(28) C(47) C(48) C(31) 0.6(3)
C(28) C(47) C(48) C(49) 138.8(2)
C(46) C(47) C(48) C(31) -137.7(2)
C(46) C(47) C(48) C(49) 0.4(3)
C(31) C(48) C(49) C(50) -0.6(2)
C(31) C(48) C(49) C(59) 142.01(19)
C(47) C(48) C(49) C(50) -143.18(19)
C(47) C(48) C(49) C(59) -0.5(3)
C(48) C(49) C(50) C(32) 0.3(2)
C(48) C(49) C(50) C(51) 143.09(19)
C(48) C(49) C(59) C(58) 0.1(2)
C(48) C(49) C(59) C(60) -138.4(2)
C(50) C(49) C(59) C(58) 138.2(2)
C(50) C(49) C(59) C(60) -0.3(2)
C(59) C(49) C(50) C(32) -142.25(19)
C(59) C(49) C(50) C(51) 0.5(2)
C(32) C(50) C(51) C(35) 0.2(2)
C(32) C(50) C(51) C(52) 138.2(2)
C(49) C(50) C(51) C(35) -138.5(2)
C(49) C(50) C(51) C(52) -0.4(2)
C(35) C(51) C(52) C(53) 0.02(18)
C(35) C(51) C(52) C(60) 142.66(19)
C(50) C(51) C(52) C(53) -142.45(19)
C(50) C(51) C(52) C(60) 0.2(2)
C(51) C(52) C(53) C(36) -0.2(2)
C(51) C(52) C(53) C(54) 142.41(19)
C(51) C(52) C(60) C(56) -138.24(19)
C(53) C(52) C(60) C(56) 0.2(2)
C(53) C(52) C(60) C(59) 138.41(19)
C(60) C(52) C(53) C(36) -142.95(19)
C(60) C(52) C(53) C(54) -0.3(2)
C(36) C(53) C(54) C(39) 0.6(3)
C(36) C(53) C(54) C(55) 138.6(2)
C(52) C(53) C(54) C(39) -137.7(2)
C(52) C(53) C(54) C(55) 0.4(2)
C(39) C(54) C(55) C(41) 0.2(2)
C(39) C(54) C(55) C(56) 142.52(19)
C(53) C(54) C(55) C(41) -142.68(18)
C(53) C(54) C(55) C(56) -0.3(2)
C(41) C(55) C(56) C(57) -0.3(2)
C(41) C(55) C(56) C(60) 138.0(2)
C(54) C(55) C(56) C(57) -138.1(2)
C(54) C(55) C(56) C(60) 0.2(2)
C(55) C(56) C(57) C(43) 0.8(2)
C(55) C(56) C(57) C(58) 143.34(19)
C(55) C(56) C(60) C(52) -0.1(2)
C(55) C(56) C(60) C(59) -142.70(19)
C(57) C(56) C(60) C(52) 142.74(19)
C(57) C(56) C(60) C(59) 0.1(2)
C(60) C(56) C(57) C(43) -142.16(19)
C(60) C(56) C(57) C(58) 0.3(2)
C(43) C(57) C(58) C(46) -0.6(3)
C(43) C(57) C(58) C(59) 141.79(19)
C(56) C(57) C(58) C(46) -143.13(19)
C(56) C(57) C(58) C(59) -0.7(2)
C(46) C(58) C(59) C(49) 0.4(3)
C(46) C(58) C(59) C(60) 143.37(19)
C(57) C(58) C(59) C(49) -142.2(2)
C(57) C(58) C(59) C(60) 0.8(2)
C(49) C(59) C(60) C(52) 0.1(2)
C(49) C(59) C(60) C(56) 142.54(19)
C(58) C(59) C(60) C(52) -143.04(19)
C(58) C(59) C(60) C(56) -0.6(2)
Si(1) C(61) C(62) C(63) -171.23(16)
Si(1) C(61) C(62) C(67) 9.6(2)
Si(1) C(61) C(66) C(65) 170.28(16)
Si(1) C(61) C(66) C(69) -8.3(2)
C(62) C(61) C(66) C(65) -2.9(2)
C(62) C(61) C(66) C(69) 178.51(18)
C(66) C(61) C(62) C(63) 2.5(2)
C(66) C(61) C(62) C(67) -176.66(18)
C(61) C(62) C(63) C(64) -0.1(3)
C(61) C(62) C(67) C(68) 100.9(2)
C(63) C(62) C(67) C(68) -78.3(2)
C(67) C(62) C(63) C(64) 179.1(2)
C(62) C(63) C(64) C(65) -1.9(3)
C(63) C(64) C(65) C(66) 1.4(3)
C(64) C(65) C(66) C(61) 1.0(3)
C(64) C(65) C(66) C(69) 179.6(2)
C(61) C(66) C(69) C(70) -127.9(2)
C(65) C(66) C(69) C(70) 53.5(2)
Si(1) C(71) C(72) C(73) -173.22(15)
Si(1) C(71) C(72) C(77) 9.1(2)
Si(1) C(71) C(76) C(75) 174.55(15)
Si(1) C(71) C(76) C(79) -5.9(2)
C(72) C(71) C(76) C(75) -2.0(2)
C(72) C(71) C(76) C(79) 177.50(18)
C(76) C(71) C(72) C(73) 3.0(2)
C(76) C(71) C(72) C(77) -174.67(18)
C(71) C(72) C(73) C(74) -1.5(3)
C(71) C(72) C(77) C(78) 97.0(2)
C(73) C(72) C(77) C(78) -80.8(2)
C(77) C(72) C(73) C(74) 176.33(19)
C(72) C(73) C(74) C(75) -1.0(3)
C(73) C(74) C(75) C(76) 2.0(3)
C(74) C(75) C(76) C(71) -0.4(3)
C(74) C(75) C(76) C(79) 179.98(15)
C(71) C(76) C(79) C(80) 114.6(2)
C(75) C(76) C(79) C(80) -65.8(2)
Si(1) C(81) C(82) C(7) -39.7(2)
Si(1) C(81) C(82) C(83) -165.87(14)
C(7) C(82) C(83) C(84) 103.99(19)
C(7) C(82) C(83) C(88) -75.1(2)
C(81) C(82) C(83) C(84) -131.80(18)
C(81) C(82) C(83) C(88) 49.1(2)
C(82) C(83) C(84) C(85) -179.38(17)
C(82) C(83) C(88) C(87) -179.78(18)
C(84) C(83) C(88) C(87) 1.1(2)
C(88) C(83) C(84) C(85) -0.3(2)
C(83) C(84) C(85) C(86) -0.5(3)
C(84) C(85) C(86) C(87) 0.3(2)
C(84) C(85) C(86) C(89) 178.87(18)
C(85) C(86) C(87) C(88) 0.6(2)
C(85) C(86) C(89) C(90) -114.4(2)
C(85) C(86) C(89) C(91) 6.2(2)
C(85) C(86) C(89) C(92) 126.4(2)
C(87) C(86) C(89) C(90) 64.1(2)
C(87) C(86) C(89) C(91) -175.20(18)
C(87) C(86) C(89) C(92) -55.1(2)
C(89) C(86) C(87) C(88) -178.05(18)
C(86) C(87) C(88) C(83) -1.3(3)
C(94) C(93) C(98) C(97) 0.7(10)
C(94) C(93) C(98) C(99) 177.4(5)
C(98) C(93) C(94) C(95) 1.7(9)
C(93) C(94) C(95) C(96) -3.2(7)
C(94) C(95) C(96) C(97) 2.2(6)
C(95) C(96) C(97) C(98) -0.0(9)
C(96) C(97) C(98) C(93) -1.4(11)
C(96) C(97) C(98) C(99) -177.0(7)
C(101) C(100) C(105) C(104) 1.1(4)
C(101) C(100) C(105) C(106) -178.8(3)
C(105) C(100) C(101) C(102) -0.2(4)
C(100) C(101) C(102) C(103) -0.2(4)
C(101) C(102) C(103) C(104) -0.4(4)
C(102) C(103) C(104) C(105) 1.4(4)
C(103) C(104) C(105) C(100) -1.7(4)
C(103) C(104) C(105) C(106) 178.3(3)
